data_4336069
loop_
_publ_author_name
'Yuji Mikata'
'Anna Ugai'
'Risa Ohnishi'
'Hideo Konno'

_publ_contact_author_email mikata@cc.nara-wu.ac.jp
_publ_contact_author_name 'Yuji Mikata'
_publ_section_title
;
 Quantitative Fluorescent Detection of Pyrophosphate with
 Quinoline-Ligated Dinuclear Zinc Complexes
;
_journal_name_full 'Inorganic Chemistry'
_journal_page_first 10223
_journal_page_last 10225
_journal_paper_doi 10.1021/ic401605m
_journal_volume 52
_journal_year 2013
_chemical_formula_moiety 'C63 H68 Cl N6 O16.50 P2 Zn2'
_chemical_formula_sum 'C63 H68 Cl N6 O16.5 P2 Zn2'
_chemical_formula_weight 1401.42
_space_group_IT_number 2
_symmetry_cell_setting triclinic
_symmetry_Int_Tables_number 2
_symmetry_space_group_name_Hall '-P 1'
_symmetry_space_group_name_H-M 'P -1'
_atom_sites_solution_hydrogens geom
_atom_sites_solution_primary direct
_atom_sites_solution_secondary difmap
_cell_angle_alpha 85.851(4)
_cell_angle_beta 75.692(3)
_cell_angle_gamma 87.097(5)
_cell_formula_units_Z 2
_cell_length_a 12.2765(2)
_cell_length_b 13.4499(4)
_cell_length_c 19.0401(4)
_cell_measurement_reflns_used 6854
_cell_measurement_temperature 173
_cell_measurement_theta_max 27.50
_cell_measurement_theta_min 3.04
_cell_volume 3036.61(13)
_computing_cell_refinement CrystalClear
_computing_data_collection 'CrystalClear (Rigaku/MSC Inc., 2006)'
_computing_data_reduction CrystalClear
_computing_molecular_graphics 'CrystalStructure 4.0'
_computing_publication_material 'CrystalStructure 4.0 (Rigaku, 2010)'
_computing_structure_refinement 'SHELXL97 (Sheldrick, 2008)'
_computing_structure_solution 'SIR92 (Altomare, et al., 1994)'
_diffrn_ambient_temperature 173
_diffrn_detector_area_resol_mean 7.314
_diffrn_measured_fraction_theta_full 0.982
_diffrn_measured_fraction_theta_max 0.982
_diffrn_measurement_device_type 'Rigaku Mercury70'
_diffrn_measurement_method \w
_diffrn_radiation_type 'Mo K\a'
_diffrn_radiation_wavelength 0.71070
_diffrn_reflns_av_R_equivalents 0.0218
_diffrn_reflns_limit_h_max 15
_diffrn_reflns_limit_h_min -15
_diffrn_reflns_limit_k_max 17
_diffrn_reflns_limit_k_min -16
_diffrn_reflns_limit_l_max 24
_diffrn_reflns_limit_l_min -24
_diffrn_reflns_number 30365
_diffrn_reflns_theta_full 27.48
_diffrn_reflns_theta_max 27.48
_diffrn_standards_number 0
_exptl_absorpt_coefficient_mu 0.964
_exptl_absorpt_correction_T_max 0.908
_exptl_absorpt_correction_T_min 0.799
_exptl_absorpt_correction_type multi-scan
_exptl_absorpt_process_details 'REQAB (Rigaku, 1998)'
_exptl_crystal_colour colorless
_exptl_crystal_density_diffrn 1.533
_exptl_crystal_description unknown
_exptl_crystal_F_000 1454.00
_exptl_crystal_size_max 0.300
_exptl_crystal_size_mid 0.300
_exptl_crystal_size_min 0.100
_refine_diff_density_max 0.940
_refine_diff_density_min -0.990
_refine_ls_extinction_method none
_refine_ls_goodness_of_fit_ref 1.069
_refine_ls_hydrogen_treatment mixed
_refine_ls_number_parameters 1034
_refine_ls_number_reflns 13675
_refine_ls_number_restraints 0
_refine_ls_R_factor_gt 0.0509
_refine_ls_shift/su_max 0.000
_refine_ls_structure_factor_coef Fsqd
_refine_ls_weighting_details 'w = 1/[\s^2^(Fo^2^)+(0.0748P)^2^+3.1810P] where P=(Fo^2^+2Fc^2^)/3'
_refine_ls_weighting_scheme calc
_refine_ls_wR_factor_ref 0.1483
_reflns_number_gt 11513
_reflns_number_total 13675
_reflns_threshold_expression F^2^>2.0\s(F^2^)
_cod_data_source_file ic401605m_si_003_2.cif
_cod_data_source_block HTQHPN-Zn(ClO4)2-Ph2PPiNa-
_cod_original_formula_sum 'C63 H68 Cl N6 O16.50 P2 Zn2'
_cod_database_code 4336069

loop_
_symmetry_equiv_pos_site_id
_symmetry_equiv_pos_as_xyz
1 +X,+Y,+Z
2 -X,-Y,-Z

loop_
_atom_site_label
_atom_site_type_symbol
_atom_site_fract_x
_atom_site_fract_y
_atom_site_fract_z
_atom_site_U_iso_or_equiv
_atom_site_adp_type
_atom_site_occupancy
_atom_site_symmetry_multiplicity
_atom_site_calc_flag
_atom_site_refinement_flags
Zn1 Zn 0.35125(3) 0.28875(2) 0.177701(16) 0.02650(9) Uani 1.0 2 d .
Zn2 Zn 0.33873(3) 0.00881(3) 0.218119(19) 0.03320(10) Uani 1.0 2 d .
Cl1 Cl 0.72654(10) 0.57601(10) 0.34347(6) 0.0676(3) Uani 1.0 2 d .
P1 P 0.16891(6) 0.15350(5) 0.15432(3) 0.02412(15) Uani 1.0 2 d .
P2 P 0.33761(6) 0.19675(6) 0.01755(4) 0.02913(16) Uani 1.0 2 d .
O1 O 0.40917(16) 0.14447(15) 0.19130(11) 0.0292(4) Uani 1.0 2 d .
O2 O 0.19417(15) 0.24845(14) 0.18236(10) 0.0260(4) Uani 1.0 2 d .
O3 O 0.19296(16) 0.05828(14) 0.19347(10) 0.0280(4) Uani 1.0 2 d .
O4 O 0.04149(16) 0.15825(15) 0.14903(10) 0.0292(4) Uani 1.0 2 d .
O5 O 0.22476(17) 0.15013(15) 0.07014(10) 0.0314(5) Uani 1.0 2 d .
O6 O 0.38113(17) 0.27123(16) 0.05611(11) 0.0320(5) Uani 1.0 2 d .
O7 O 0.4087(2) 0.11149(17) -0.01403(12) 0.0425(6) Uani 1.0 2 d .
O8 O 0.28923(19) 0.24824(16) -0.04769(10) 0.0353(5) Uani 1.0 2 d .
O9 O 0.3878(3) -0.0425(3) 0.09897(13) 0.0424(6) Uani 1.0 2 d .
O10 O 0.6593(5) 0.5611(6) 0.2971(3) 0.123(3) Uani 0.8000 2 d .
O11 O 0.8146(5) 0.5130(5) 0.3442(5) 0.133(3) Uani 0.8000 2 d .
O12 O 0.7277(9) 0.6581(7) 0.3866(5) 0.170(4) Uani 0.8000 2 d .
O13 O 0.7953(11) 0.6441(8) 0.2929(6) 0.221(6) Uani 0.8000 2 d .
O14 O 0.6442(7) 0.5512(8) 0.4094(3) 0.167(4) Uani 0.8000 2 d .
O15 O 0.0134(3) -0.1407(2) 0.08016(15) 0.0602(8) Uani 1.0 2 d .
O16 O 0.3987(3) 0.8331(3) 0.4829(3) 0.0765(10) Uani 1.0 2 d .
O17 O 0.8072(5) 0.8755(4) 0.1550(4) 0.0535(13) Uani 0.5000 2 d .
O18 O 0.8127(6) 0.8518(6) 0.2148(5) 0.0773(19) Uani 0.5000 2 d .
O19 O 0.7462(5) 0.8516(5) 0.3130(4) 0.0678(18) Uani 0.5000 2 d .
N1 N 0.5265(2) 0.32046(19) 0.16266(13) 0.0315(5) Uani 1.0 2 d .
N2 N 0.5062(2) -0.03489(19) 0.22969(14) 0.0322(5) Uani 1.0 2 d .
N3 N 0.3447(2) 0.33644(17) 0.28715(12) 0.0283(5) Uani 1.0 2 d .
N4 N 0.3550(2) 0.44730(17) 0.14182(12) 0.0287(5) Uani 1.0 2 d .
N5 N 0.3169(3) 0.03442(18) 0.33593(13) 0.0321(5) Uani 1.0 2 d .
N6 N 0.3268(2) -0.15263(18) 0.24602(13) 0.0314(5) Uani 1.0 2 d .
C1 C 0.5851(3) 0.2228(3) 0.14502(18) 0.0342(7) Uani 1.0 2 d .
C2 C 0.5215(3) 0.1421(3) 0.19723(17) 0.0323(6) Uani 1.0 2 d .
C3 C 0.5765(3) 0.0402(3) 0.18059(19) 0.0360(7) Uani 1.0 2 d .
C4 C 0.5455(3) 0.3575(3) 0.22955(18) 0.0377(7) Uani 1.0 2 d .
C5 C 0.4447(3) 0.3590(3) 0.29420(16) 0.0330(6) Uani 1.0 2 d .
C6 C 0.4627(4) 0.3910(3) 0.35943(19) 0.0414(8) Uani 1.0 2 d .
C7 C 0.3744(4) 0.4043(3) 0.41676(18) 0.0428(8) Uani 1.0 2 d .
C8 C 0.1665(4) 0.4072(3) 0.46603(17) 0.0437(8) Uani 1.0 2 d .
C9 C 0.0634(4) 0.3911(3) 0.45654(18) 0.0450(8) Uani 1.0 2 d .
C10 C 0.0518(3) 0.3527(3) 0.39224(17) 0.0403(8) Uani 1.0 2 d .
C11 C 0.1446(3) 0.3308(3) 0.33807(16) 0.0342(7) Uani 1.0 2 d .
C12 C 0.2527(3) 0.3500(2) 0.34458(14) 0.0301(6) Uani 1.0 2 d .
C13 C 0.2648(3) 0.3875(2) 0.41044(15) 0.0346(7) Uani 1.0 2 d .
C14 C 0.5511(3) 0.3965(3) 0.10180(18) 0.0358(7) Uani 1.0 2 d .
C15 C 0.4580(3) 0.4756(3) 0.10994(15) 0.0331(6) Uani 1.0 2 d .
C16 C 0.4815(4) 0.5745(3) 0.08240(18) 0.0415(8) Uani 1.0 2 d .
C17 C 0.3965(4) 0.6444(3) 0.08914(18) 0.0424(8) Uani 1.0 2 d .
C18 C 0.1923(4) 0.6858(3) 0.13248(18) 0.0442(8) Uani 1.0 2 d .
C19 C 0.0875(4) 0.6559(3) 0.16529(18) 0.0444(9) Uani 1.0 2 d .
C20 C 0.0697(3) 0.5560(3) 0.19119(18) 0.0400(7) Uani 1.0 2 d .
C21 C 0.1577(3) 0.4883(3) 0.18304(16) 0.0334(6) Uani 1.0 2 d .
C22 C 0.2675(3) 0.5172(3) 0.14891(14) 0.0298(6) Uani 1.0 2 d .
C23 C 0.2857(3) 0.6178(3) 0.12303(15) 0.0356(7) Uani 1.0 2 d .
C24 C 0.5117(3) -0.0289(3) 0.30580(19) 0.0406(7) Uani 1.0 2 d .
C25 C 0.4143(3) 0.0275(3) 0.35314(17) 0.0369(7) Uani 1.0 2 d .
C26 C 0.4301(4) 0.0627(3) 0.4185(2) 0.0488(9) Uani 1.0 2 d .
C27 C 0.3409(4) 0.1003(4) 0.4673(2) 0.0537(10) Uani 1.0 2 d .
C28 C 0.1348(4) 0.1345(3) 0.50413(19) 0.0521(10) Uani 1.0 2 d .
C29 C 0.0332(4) 0.1330(3) 0.4892(2) 0.0509(9) Uani 1.0 2 d .
C30 C 0.0242(4) 0.1032(3) 0.42183(19) 0.0439(8) Uani 1.0 2 d .
C31 C 0.1179(3) 0.0739(3) 0.37084(17) 0.0368(7) Uani 1.0 2 d .
C32 C 0.2247(3) 0.0713(2) 0.38557(15) 0.0341(7) Uani 1.0 2 d .
C33 C 0.2337(4) 0.1028(3) 0.45345(17) 0.0421(8) Uani 1.0 2 d .
C34 C 0.5290(3) -0.1378(3) 0.20720(19) 0.0380(7) Uani 1.0 2 d .
C35 C 0.4270(3) -0.1992(3) 0.23908(16) 0.0342(7) Uani 1.0 2 d .
C36 C 0.4387(4) -0.3007(3) 0.26098(19) 0.0415(8) Uani 1.0 2 d .
C37 C 0.3453(4) -0.3534(3) 0.29206(18) 0.0414(8) Uani 1.0 2 d .
C38 C 0.1373(4) -0.3557(3) 0.33569(17) 0.0430(8) Uani 1.0 2 d .
C39 C 0.0356(4) -0.3062(3) 0.34300(17) 0.0435(8) Uani 1.0 2 d .
C40 C 0.0301(3) -0.2071(3) 0.31580(17) 0.0389(7) Uani 1.0 2 d .
C41 C 0.1251(3) -0.1568(3) 0.28293(16) 0.0347(7) Uani 1.0 2 d .
C42 C 0.2319(3) -0.2051(3) 0.27642(15) 0.0320(6) Uani 1.0 2 d .
C43 C 0.2381(3) -0.3068(3) 0.30185(16) 0.0357(7) Uani 1.0 2 d .
C44 C -0.0475(3) 0.1650(3) 0.21127(15) 0.0309(6) Uani 1.0 2 d .
C45 C -0.0867(3) 0.2582(3) 0.2341(2) 0.0445(8) Uani 1.0 2 d .
C46 C -0.1795(4) 0.2639(5) 0.2935(3) 0.0637(13) Uani 1.0 2 d .
C47 C -0.2307(4) 0.1792(5) 0.3269(3) 0.0676(14) Uani 1.0 2 d .
C48 C -0.1899(4) 0.0874(5) 0.3039(3) 0.0618(12) Uani 1.0 2 d .
C49 C -0.0970(3) 0.0787(3) 0.24463(19) 0.0432(8) Uani 1.0 2 d .
C50 C 0.2390(3) 0.3429(2) -0.05167(15) 0.0290(6) Uani 1.0 2 d .
C51 C 0.1915(3) 0.3968(3) 0.00832(15) 0.0338(7) Uani 1.0 2 d .
C52 C 0.1444(3) 0.4905(3) -0.00228(17) 0.0376(7) Uani 1.0 2 d .
C53 C 0.1430(3) 0.5301(3) -0.07131(18) 0.0388(7) Uani 1.0 2 d .
C54 C 0.1900(3) 0.4750(3) -0.13063(17) 0.0370(7) Uani 1.0 2 d .
C55 C 0.2382(3) 0.3813(3) -0.12118(15) 0.0325(6) Uani 1.0 2 d .
C56 C 0.0167(4) -0.1959(4) 0.0180(3) 0.0562(10) Uani 1.0 2 d .
C57 C 0.1293(4) -0.1860(4) -0.0282(3) 0.0654(12) Uani 1.0 2 d .
C58 C 0.1665(6) -0.0865(4) -0.0111(4) 0.0837(16) Uani 1.0 2 d .
C59 C 0.0978(4) -0.0673(3) 0.0623(3) 0.0619(12) Uani 1.0 2 d .
C60 C 0.2938(4) 0.8215(4) 0.4671(3) 0.0642(11) Uani 1.0 2 d .
C61 C 0.2638(5) 0.7140(5) 0.4907(3) 0.0758(16) Uani 1.0 2 d .
C62 C 0.3798(6) 0.6612(4) 0.4802(3) 0.0854(18) Uani 1.0 2 d .
C63 C 0.4583(5) 0.7440(4) 0.4709(4) 0.0824(16) Uani 1.0 2 d .
H1 H 0.662(3) 0.228(3) 0.1496(17) 0.027(8) Uiso 1.0 2 d .
H2 H 0.585(3) 0.210(3) 0.0972(19) 0.028(8) Uiso 1.0 2 d .
H3 H 0.525(3) 0.152(2) 0.2487(16) 0.017(7) Uiso 1.0 2 d .
H4 H 0.649(3) 0.037(3) 0.1863(18) 0.029(8) Uiso 1.0 2 d .
H5 H 0.577(3) 0.026(3) 0.1315(17) 0.020(7) Uiso 1.0 2 d .
H6 H 0.599(4) 0.321(3) 0.243(2) 0.040(10) Uiso 1.0 2 d .
H7 H 0.574(3) 0.427(3) 0.2196(19) 0.038(9) Uiso 1.0 2 d .
H8 H 0.524(4) 0.409(3) 0.360(2) 0.043(11) Uiso 1.0 2 d .
H9 H 0.386(4) 0.425(3) 0.465(2) 0.046(10) Uiso 1.0 2 d .
H10 H 0.176(4) 0.430(4) 0.511(3) 0.069(14) Uiso 1.0 2 d .
H11 H -0.004(4) 0.408(3) 0.489(3) 0.048(11) Uiso 1.0 2 d .
H12 H -0.023(4) 0.348(3) 0.388(3) 0.055(12) Uiso 1.0 2 d .
H13 H 0.135(3) 0.306(3) 0.300(2) 0.038(10) Uiso 1.0 2 d .
H14 H 0.550(3) 0.366(3) 0.061(2) 0.036(9) Uiso 1.0 2 d .
H15 H 0.625(4) 0.428(3) 0.101(2) 0.050(11) Uiso 1.0 2 d .
H16 H 0.554(4) 0.587(3) 0.059(3) 0.050(11) Uiso 1.0 2 d .
H17 H 0.405(4) 0.711(3) 0.077(2) 0.045(11) Uiso 1.0 2 d .
H18 H 0.204(4) 0.747(4) 0.120(3) 0.052(12) Uiso 1.0 2 d .
H19 H 0.031(4) 0.699(4) 0.171(3) 0.063(13) Uiso 1.0 2 d .
H20 H 0.002(4) 0.538(3) 0.211(2) 0.041(10) Uiso 1.0 2 d .
H21 H 0.146(3) 0.428(3) 0.198(2) 0.036(10) Uiso 1.0 2 d .
H22 H 0.509(4) -0.097(4) 0.330(3) 0.062(13) Uiso 1.0 2 d .
H23 H 0.577(4) 0.002(3) 0.309(2) 0.040(10) Uiso 1.0 2 d .
H24 H 0.498(4) 0.056(3) 0.424(2) 0.041(10) Uiso 1.0 2 d .
H25 H 0.352(4) 0.115(4) 0.508(3) 0.072(15) Uiso 1.0 2 d .
H26 H 0.146(4) 0.156(4) 0.551(3) 0.060(12) Uiso 1.0 2 d .
H27 H -0.037(4) 0.155(4) 0.524(3) 0.072(14) Uiso 1.0 2 d .
H28 H -0.050(4) 0.098(4) 0.411(3) 0.064(13) Uiso 1.0 2 d .
H29 H 0.115(3) 0.059(3) 0.3290(18) 0.023(8) Uiso 1.0 2 d .
H30 H 0.591(4) -0.166(3) 0.222(3) 0.055(12) Uiso 1.0 2 d .
H31 H 0.548(3) -0.138(3) 0.1485(19) 0.035(9) Uiso 1.0 2 d .
H32 H 0.508(4) -0.329(3) 0.255(2) 0.038(10) Uiso 1.0 2 d .
H33 H 0.356(4) -0.423(4) 0.308(3) 0.053(11) Uiso 1.0 2 d .
H34 H 0.150(4) -0.426(3) 0.350(3) 0.050(11) Uiso 1.0 2 d .
H35 H -0.022(4) -0.330(3) 0.368(3) 0.048(11) Uiso 1.0 2 d .
H36 H -0.036(4) -0.178(3) 0.3195(19) 0.036(10) Uiso 1.0 2 d .
H37 H 0.123(3) -0.089(3) 0.262(2) 0.038(10) Uiso 1.0 2 d .
H38 H -0.050(4) 0.314(4) 0.209(3) 0.061(13) Uiso 1.0 2 d .
H39 H -0.201(5) 0.325(4) 0.309(3) 0.085(17) Uiso 1.0 2 d .
H40 H -0.303(7) 0.186(6) 0.362(4) 0.14(3) Uiso 1.0 2 d .
H41 H -0.217(4) 0.030(4) 0.325(3) 0.065(14) Uiso 1.0 2 d .
H42 H -0.072(3) 0.021(3) 0.232(2) 0.035(10) Uiso 1.0 2 d .
H43 H 0.194(3) 0.373(3) 0.054(2) 0.037(9) Uiso 1.0 2 d .
H44 H 0.109(3) 0.526(3) 0.0371(19) 0.031(9) Uiso 1.0 2 d .
H45 H 0.115(4) 0.595(3) -0.077(2) 0.047(11) Uiso 1.0 2 d .
H46 H 0.187(4) 0.495(3) -0.177(3) 0.047(11) Uiso 1.0 2 d .
H47 H 0.268(3) 0.340(3) -0.159(2) 0.041(10) Uiso 1.0 2 d .
H48 H 0.382(5) -0.088(4) 0.083(3) 0.065(17) Uiso 1.0 2 d .
H49 H 0.389(4) -0.003(4) 0.064(3) 0.055(13) Uiso 1.0 2 d .
H56A H -0.0400 -0.1683 -0.0078 0.0674 Uiso 1.0 2 calc R
H56B H 0.0012 -0.2668 0.0328 0.0674 Uiso 1.0 2 calc R
H57A H 0.1285 -0.1860 -0.0801 0.0785 Uiso 1.0 2 calc R
H57B H 0.1799 -0.2412 -0.0169 0.0785 Uiso 1.0 2 calc R
H58A H 0.2475 -0.0899 -0.0119 0.1004 Uiso 1.0 2 calc R
H58B H 0.1531 -0.0331 -0.0468 0.1004 Uiso 1.0 2 calc R
H59A H 0.1451 -0.0731 0.0978 0.0742 Uiso 1.0 2 calc R
H59B H 0.0627 0.0007 0.0628 0.0742 Uiso 1.0 2 calc R
H60A H 0.2995 0.8346 0.4145 0.0770 Uiso 1.0 2 calc R
H60B H 0.2361 0.8680 0.4942 0.0770 Uiso 1.0 2 calc R
H61A H 0.2195 0.6872 0.4598 0.0909 Uiso 1.0 2 calc R
H61B H 0.2209 0.7076 0.5421 0.0909 Uiso 1.0 2 calc R
H62A H 0.3840 0.6164 0.5232 0.1025 Uiso 1.0 2 calc R
H62B H 0.3968 0.6216 0.4367 0.1025 Uiso 1.0 2 calc R
H63A H 0.5065 0.7325 0.5056 0.0989 Uiso 1.0 2 calc R
H63B H 0.5074 0.7466 0.4211 0.0989 Uiso 1.0 2 calc R

loop_
_atom_site_aniso_label
_atom_site_aniso_U_11
_atom_site_aniso_U_22
_atom_site_aniso_U_33
_atom_site_aniso_U_12
_atom_site_aniso_U_13
_atom_site_aniso_U_23
Zn1 0.02233(17) 0.02952(17) 0.02783(16) -0.00525(12) -0.00580(12) -0.00108(12)
Zn2 0.02811(19) 0.03330(19) 0.03902(19) -0.00247(14) -0.01074(14) 0.00210(14)
Cl1 0.0595(7) 0.0933(9) 0.0534(6) -0.0067(6) -0.0203(5) -0.0010(6)
P1 0.0211(4) 0.0297(4) 0.0218(3) -0.0036(3) -0.0052(3) -0.0014(3)
P2 0.0269(4) 0.0328(4) 0.0247(4) -0.0006(3) -0.0015(3) 0.0009(3)
O1 0.0188(9) 0.0323(10) 0.0371(11) -0.0024(8) -0.0082(8) 0.0013(8)
O2 0.0209(9) 0.0314(10) 0.0260(9) -0.0019(8) -0.0052(7) -0.0047(8)
O3 0.0233(10) 0.0302(10) 0.0305(10) -0.0040(8) -0.0071(8) 0.0017(8)
O4 0.0216(10) 0.0408(11) 0.0266(9) -0.0034(8) -0.0078(8) -0.0031(8)
O5 0.0310(11) 0.0394(11) 0.0226(9) -0.0083(9) -0.0023(8) -0.0042(8)
O6 0.0266(10) 0.0379(11) 0.0307(10) -0.0067(9) -0.0051(8) 0.0018(8)
O7 0.0413(13) 0.0417(13) 0.0373(12) 0.0094(10) 0.0012(10) -0.0010(10)
O8 0.0457(13) 0.0339(11) 0.0252(10) 0.0041(10) -0.0080(9) -0.0012(8)
O9 0.0405(14) 0.0493(16) 0.0341(12) 0.0035(12) -0.0050(10) 0.0011(12)
O10 0.070(3) 0.247(8) 0.062(3) -0.030(4) -0.031(3) -0.004(4)
O11 0.078(4) 0.108(5) 0.220(8) 0.034(4) -0.049(5) -0.032(5)
O12 0.215(10) 0.159(8) 0.146(7) 0.067(7) -0.067(7) -0.042(6)
O13 0.288(13) 0.201(10) 0.207(11) -0.144(10) -0.115(10) 0.054(8)
O14 0.170(7) 0.279(11) 0.050(3) -0.042(7) -0.014(4) -0.016(5)
O15 0.080(2) 0.0486(16) 0.0569(16) -0.0057(14) -0.0228(15) -0.0109(13)
O16 0.069(2) 0.0553(18) 0.113(3) -0.0049(16) -0.036(2) -0.0058(18)
O17 0.047(3) 0.051(3) 0.057(4) -0.006(3) 0.002(3) -0.014(3)
O18 0.068(5) 0.070(5) 0.098(6) -0.009(4) -0.029(4) -0.002(4)
O19 0.044(3) 0.052(4) 0.115(6) 0.011(3) -0.032(4) -0.014(4)
N1 0.0249(12) 0.0354(13) 0.0347(13) -0.0053(10) -0.0077(10) -0.0016(10)
N2 0.0274(13) 0.0333(13) 0.0367(13) -0.0014(10) -0.0104(10) 0.0018(10)
N3 0.0332(13) 0.0283(12) 0.0250(11) -0.0047(10) -0.0097(10) -0.0006(9)
N4 0.0291(12) 0.0291(12) 0.0275(11) -0.0053(10) -0.0061(9) 0.0006(9)
N5 0.0353(14) 0.0305(12) 0.0320(12) -0.0058(10) -0.0108(10) 0.0015(10)
N6 0.0329(13) 0.0305(12) 0.0309(12) -0.0031(10) -0.0085(10) 0.0003(10)
C1 0.0231(15) 0.0382(16) 0.0400(16) -0.0039(12) -0.0053(12) -0.0006(13)
C2 0.0215(14) 0.0354(15) 0.0404(16) -0.0032(11) -0.0087(12) 0.0003(12)
C3 0.0215(15) 0.0400(17) 0.0460(18) -0.0012(12) -0.0091(13) 0.0032(14)
C4 0.0304(16) 0.0442(18) 0.0428(17) -0.0076(14) -0.0155(14) -0.0035(14)
C5 0.0386(17) 0.0311(15) 0.0323(14) -0.0031(12) -0.0147(12) -0.0001(11)
C6 0.045(2) 0.0423(18) 0.0449(18) -0.0049(15) -0.0261(16) -0.0034(14)
C7 0.064(3) 0.0366(17) 0.0351(16) -0.0010(15) -0.0251(16) -0.0036(13)
C8 0.071(3) 0.0340(16) 0.0253(14) -0.0036(16) -0.0087(15) -0.0045(12)
C9 0.058(3) 0.0389(18) 0.0305(15) -0.0044(16) 0.0033(15) -0.0030(13)
C10 0.0422(19) 0.0413(18) 0.0334(15) -0.0076(15) 0.0001(14) -0.0041(13)
C11 0.0401(17) 0.0360(16) 0.0249(13) -0.0072(13) -0.0034(12) -0.0036(12)
C12 0.0427(17) 0.0240(13) 0.0232(12) -0.0028(12) -0.0077(12) 0.0016(10)
C13 0.054(2) 0.0269(14) 0.0246(13) -0.0025(13) -0.0126(13) 0.0007(11)
C14 0.0256(15) 0.0429(17) 0.0369(16) -0.0098(13) -0.0031(12) 0.0012(13)
C15 0.0335(16) 0.0359(15) 0.0297(14) -0.0096(12) -0.0068(12) 0.0019(12)
C16 0.046(2) 0.0390(17) 0.0388(17) -0.0167(15) -0.0079(15) 0.0042(13)
C17 0.060(3) 0.0336(17) 0.0347(16) -0.0111(15) -0.0137(15) 0.0038(13)
C18 0.069(3) 0.0338(17) 0.0317(16) 0.0064(16) -0.0179(16) -0.0014(13)
C19 0.057(3) 0.0452(19) 0.0335(16) 0.0201(17) -0.0184(15) -0.0094(14)
C20 0.0412(19) 0.0473(19) 0.0333(15) 0.0061(15) -0.0127(14) -0.0075(14)
C21 0.0365(17) 0.0348(16) 0.0296(14) 0.0008(13) -0.0094(12) -0.0020(12)
C22 0.0348(16) 0.0324(14) 0.0238(12) -0.0008(12) -0.0104(11) -0.0023(11)
C23 0.0520(19) 0.0304(15) 0.0260(13) -0.0014(13) -0.0129(13) 0.0003(11)
C24 0.0369(18) 0.0458(19) 0.0439(18) -0.0020(15) -0.0204(14) 0.0033(14)
C25 0.0422(18) 0.0340(16) 0.0369(16) -0.0085(13) -0.0146(13) 0.0038(12)
C26 0.050(3) 0.055(3) 0.049(2) -0.0127(18) -0.0257(18) -0.0022(16)
C27 0.068(3) 0.058(3) 0.0398(19) -0.009(2) -0.0199(18) -0.0101(17)
C28 0.071(3) 0.048(2) 0.0347(17) -0.0008(19) -0.0057(17) -0.0095(15)
C29 0.058(3) 0.049(2) 0.0375(18) 0.0006(18) 0.0028(17) -0.0038(15)
C30 0.046(2) 0.0396(18) 0.0418(18) -0.0006(15) -0.0037(15) -0.0008(14)
C31 0.0442(19) 0.0350(16) 0.0306(15) -0.0037(13) -0.0076(13) -0.0012(12)
C32 0.0465(18) 0.0252(14) 0.0286(14) -0.0048(12) -0.0061(13) 0.0031(11)
C33 0.056(3) 0.0382(17) 0.0333(16) -0.0071(15) -0.0118(15) -0.0026(13)
C34 0.0307(16) 0.0353(16) 0.0488(19) 0.0039(13) -0.0130(14) 0.0011(14)
C35 0.0363(16) 0.0337(15) 0.0347(15) 0.0003(13) -0.0131(13) -0.0004(12)
C36 0.050(2) 0.0340(16) 0.0435(18) 0.0048(15) -0.0195(16) -0.0009(13)
C37 0.059(3) 0.0298(16) 0.0396(17) -0.0007(15) -0.0220(16) 0.0022(13)
C38 0.064(3) 0.0377(17) 0.0319(15) -0.0191(16) -0.0189(15) 0.0062(13)
C39 0.051(3) 0.051(2) 0.0294(15) -0.0236(17) -0.0081(14) 0.0014(14)
C40 0.0379(18) 0.0432(18) 0.0353(16) -0.0093(15) -0.0059(13) -0.0060(13)
C41 0.0382(17) 0.0331(16) 0.0333(15) -0.0065(13) -0.0081(13) -0.0044(12)
C42 0.0401(17) 0.0313(14) 0.0262(13) -0.0055(12) -0.0107(12) -0.0015(11)
C43 0.052(2) 0.0309(15) 0.0285(14) -0.0073(13) -0.0175(13) 0.0010(11)
C44 0.0193(13) 0.0462(17) 0.0292(13) -0.0008(12) -0.0089(11) -0.0058(12)
C45 0.0363(18) 0.049(2) 0.052(2) 0.0065(16) -0.0171(15) -0.0127(16)
C46 0.039(2) 0.094(4) 0.063(3) 0.018(3) -0.0156(19) -0.038(3)
C47 0.0294(19) 0.129(5) 0.045(2) -0.001(3) -0.0034(16) -0.029(3)
C48 0.038(2) 0.101(4) 0.045(2) -0.027(3) -0.0059(16) 0.007(3)
C49 0.0315(17) 0.053(3) 0.0458(18) -0.0125(15) -0.0085(14) -0.0007(16)
C50 0.0274(14) 0.0327(14) 0.0261(13) -0.0017(11) -0.0049(11) -0.0016(11)
C51 0.0340(16) 0.0436(17) 0.0234(13) 0.0025(13) -0.0067(11) -0.0025(12)
C52 0.0356(17) 0.0433(18) 0.0351(16) 0.0038(14) -0.0103(13) -0.0096(13)
C53 0.0391(18) 0.0393(17) 0.0406(17) 0.0024(14) -0.0159(14) -0.0003(13)
C54 0.0363(17) 0.0458(18) 0.0311(15) -0.0035(14) -0.0139(13) 0.0043(13)
C55 0.0327(16) 0.0399(16) 0.0250(13) -0.0022(13) -0.0073(11) -0.0020(12)
C56 0.069(3) 0.056(3) 0.056(3) -0.000(2) -0.039(2) -0.0079(18)
C57 0.063(3) 0.084(4) 0.060(3) 0.000(3) -0.032(3) -0.013(3)
C58 0.094(4) 0.065(3) 0.088(4) -0.017(3) -0.013(3) 0.004(3)
C59 0.073(3) 0.0348(19) 0.091(4) 0.0063(18) -0.045(3) -0.0095(19)
C60 0.056(3) 0.072(3) 0.065(3) 0.001(3) -0.018(2) -0.001(3)
C61 0.087(4) 0.107(4) 0.041(2) -0.046(4) -0.024(3) 0.005(3)
C62 0.143(6) 0.052(3) 0.079(4) -0.012(3) -0.061(4) 0.001(3)
C63 0.075(4) 0.060(3) 0.113(5) 0.004(3) -0.028(4) 0.002(3)

loop_
_atom_type_symbol
_atom_type_description
_atom_type_scat_dispersion_real
_atom_type_scat_dispersion_imag
_atom_type_scat_source
C C 0.0033 0.0016
;
International Tables for Crystallography
(1992, Vol. C, Tables 4.2.6.8 and 6.1.1.4)
;
H H 0.0000 0.0000
;
International Tables for Crystallography
(1992, Vol. C, Table 6.1.1.4)
;
Cl Cl 0.1484 0.1585
;
International Tables for Crystallography
(1992, Vol. C, Tables 4.2.6.8 and 6.1.1.4)
;
N N 0.0061 0.0033
;
International Tables for Crystallography
(1992, Vol. C, Tables 4.2.6.8 and 6.1.1.4)
;
O O 0.0106 0.0060
;
International Tables for Crystallography
(1992, Vol. C, Tables 4.2.6.8 and 6.1.1.4)
;
P P 0.1023 0.0942
;
International Tables for Crystallography
(1992, Vol. C, Tables 4.2.6.8 and 6.1.1.4)
;
Zn Zn 0.2839 1.4301
;
International Tables for Crystallography
(1992, Vol. C, Tables 4.2.6.8 and 6.1.1.4)
;

loop_
_geom_angle_atom_site_label_1
_geom_angle_atom_site_label_2
_geom_angle_atom_site_label_3
_geom_angle
_geom_angle_publ_flag
O1 Zn1 O2 93.57(8) yes
O1 Zn1 O6 89.86(8) yes
O1 Zn1 N1 82.65(9) yes
O1 Zn1 N3 98.26(9) yes
O1 Zn1 N4 158.69(8) yes
O2 Zn1 O6 84.63(8) yes
O2 Zn1 N1 173.35(9) yes
O2 Zn1 N3 104.92(9) yes
O2 Zn1 N4 105.12(9) yes
O6 Zn1 N1 89.88(9) yes
O6 Zn1 N3 166.94(9) yes
O6 Zn1 N4 81.93(9) yes
N1 Zn1 N3 81.10(10) yes
N1 Zn1 N4 77.72(10) yes
N3 Zn1 N4 86.91(9) yes
O1 Zn2 O3 92.65(8) yes
O1 Zn2 N2 82.25(9) yes
O1 Zn2 N5 89.53(9) yes
O1 Zn2 N6 159.07(9) yes
O3 Zn2 N2 171.99(9) yes
O3 Zn2 N5 105.92(9) yes
O3 Zn2 N6 107.73(9) yes
N2 Zn2 N5 80.31(10) yes
N2 Zn2 N6 76.97(10) yes
N5 Zn2 N6 89.37(9) yes
O10 Cl1 O11 118.9(5) yes
O10 Cl1 O12 129.7(6) yes
O10 Cl1 O13 93.2(6) yes
O10 Cl1 O14 96.3(4) yes
O11 Cl1 O12 110.8(6) yes
O11 Cl1 O13 91.7(6) yes
O11 Cl1 O14 105.4(5) yes
O12 Cl1 O13 77.9(6) yes
O12 Cl1 O14 76.6(6) yes
O13 Cl1 O14 153.1(7) yes
O2 P1 O3 117.63(12) yes
O2 P1 O4 109.13(11) yes
O2 P1 O5 110.79(11) yes
O3 P1 O4 109.73(12) yes
O3 P1 O5 110.47(11) yes
O4 P1 O5 97.14(11) yes
O5 P2 O6 109.53(12) yes
O5 P2 O7 106.35(12) yes
O5 P2 O8 101.09(12) yes
O6 P2 O7 121.42(14) yes
O6 P2 O8 111.59(13) yes
O7 P2 O8 104.86(13) yes
Zn1 O1 Zn2 135.97(11) yes
Zn1 O1 C2 110.78(17) yes
Zn2 O1 C2 111.86(17) yes
Zn1 O2 P1 123.04(11) yes
Zn2 O3 P1 128.73(12) yes
P1 O4 C44 121.2(2) yes
P1 O5 P2 133.23(16) yes
Zn1 O6 P2 129.59(12) yes
P2 O8 C50 127.7(2) yes
Cl1 O12 O14 51.9(4) yes
Cl1 O14 O12 51.5(5) yes
C56 O15 C59 109.9(3) yes
C60 O16 C63 106.9(5) yes
Zn1 N1 C1 103.45(19) yes
Zn1 N1 C4 110.18(17) yes
Zn1 N1 C14 105.4(2) yes
C1 N1 C4 112.5(3) yes
C1 N1 C14 113.3(3) yes
C4 N1 C14 111.5(3) yes
Zn2 N2 C3 102.27(19) yes
Zn2 N2 C24 110.04(19) yes
Zn2 N2 C34 107.1(2) yes
C3 N2 C24 111.9(3) yes
C3 N2 C34 114.3(3) yes
C24 N2 C34 110.8(3) yes
Zn1 N3 C5 112.11(18) yes
Zn1 N3 C12 129.2(3) yes
C5 N3 C12 118.5(3) yes
Zn1 N4 C15 112.10(19) yes
Zn1 N4 C22 129.17(18) yes
C15 N4 C22 118.7(3) yes
Zn2 N5 C25 110.64(19) yes
Zn2 N5 C32 129.9(3) yes
C25 N5 C32 118.4(3) yes
Zn2 N6 C35 112.9(2) yes
Zn2 N6 C42 127.8(2) yes
C35 N6 C42 118.8(3) yes
N1 C1 C2 108.4(3) yes
O1 C2 C1 109.0(3) yes
O1 C2 C3 110.4(3) yes
C1 C2 C3 110.7(3) yes
N2 C3 C2 107.7(3) yes
N1 C4 C5 116.2(3) yes
N3 C5 C4 120.2(3) yes
N3 C5 C6 122.9(3) yes
C4 C5 C6 116.7(4) yes
C5 C6 C7 119.8(4) yes
C6 C7 C13 119.5(4) yes
C9 C8 C13 120.6(4) yes
C8 C9 C10 120.5(4) yes
C9 C10 C11 120.7(4) yes
C10 C11 C12 120.6(3) yes
N3 C12 C11 120.2(3) yes
N3 C12 C13 121.1(3) yes
C11 C12 C13 118.7(3) yes
C7 C13 C8 123.1(4) yes
C7 C13 C12 118.0(3) yes
C8 C13 C12 118.9(4) yes
N1 C14 C15 110.6(3) yes
N4 C15 C14 117.2(3) yes
N4 C15 C16 122.5(3) yes
C14 C15 C16 120.4(3) yes
C15 C16 C17 119.6(4) yes
C16 C17 C23 119.9(3) yes
C19 C18 C23 121.0(4) yes
C18 C19 C20 120.2(4) yes
C19 C20 C21 120.5(4) yes
C20 C21 C22 120.5(3) yes
N4 C22 C21 119.3(3) yes
N4 C22 C23 121.6(3) yes
C21 C22 C23 119.1(3) yes
C17 C23 C18 123.6(3) yes
C17 C23 C22 117.7(3) yes
C18 C23 C22 118.7(3) yes
N2 C24 C25 115.3(3) yes
N5 C25 C24 119.3(3) yes
N5 C25 C26 122.7(3) yes
C24 C25 C26 117.7(4) yes
C25 C26 C27 119.5(5) yes
C26 C27 C33 119.6(4) yes
C29 C28 C33 120.9(4) yes
C28 C29 C30 120.1(4) yes
C29 C30 C31 120.7(4) yes
C30 C31 C32 120.6(4) yes
N5 C32 C31 119.9(3) yes
N5 C32 C33 121.5(4) yes
C31 C32 C33 118.5(3) yes
C27 C33 C28 123.0(4) yes
C27 C33 C32 117.9(3) yes
C28 C33 C32 119.0(4) yes
N2 C34 C35 109.7(3) yes
N6 C35 C34 116.9(3) yes
N6 C35 C36 122.3(3) yes
C34 C35 C36 120.8(3) yes
C35 C36 C37 119.5(4) yes
C36 C37 C43 120.1(3) yes
C39 C38 C43 120.5(4) yes
C38 C39 C40 120.1(4) yes
C39 C40 C41 121.5(4) yes
C40 C41 C42 119.7(3) yes
N6 C42 C41 119.2(3) yes
N6 C42 C43 121.7(3) yes
C41 C42 C43 119.1(3) yes
C37 C43 C38 123.4(3) yes
C37 C43 C42 117.5(3) yes
C38 C43 C42 119.1(3) yes
O4 C44 C45 118.8(3) yes
O4 C44 C49 118.7(3) yes
C45 C44 C49 122.3(3) yes
C44 C45 C46 118.1(4) yes
C45 C46 C47 120.5(5) yes
C46 C47 C48 120.5(4) yes
C47 C48 C49 120.7(5) yes
C44 C49 C48 117.9(4) yes
O8 C50 C51 123.9(3) yes
O8 C50 C55 115.3(3) yes
C51 C50 C55 120.8(3) yes
C50 C51 C52 118.8(3) yes
C51 C52 C53 121.1(3) yes
C52 C53 C54 119.5(4) yes
C53 C54 C55 120.3(3) yes
C50 C55 C54 119.5(3) yes
O15 C56 C57 105.9(4) yes
C56 C57 C58 104.4(4) yes
C57 C58 C59 105.5(4) yes
O15 C59 C58 106.5(4) yes
O16 C60 C61 105.5(4) yes
C60 C61 C62 102.3(5) yes
C61 C62 C63 103.8(5) yes
O16 C63 C62 110.0(5) yes
H48 O9 H49 100(6) no
N1 C1 H1 106.9(19) no
N1 C1 H2 109(2) no
C2 C1 H1 112.6(18) no
C2 C1 H2 109(2) no
H1 C1 H2 111(3) no
O1 C2 H3 110.9(16) no
C1 C2 H3 110.5(16) no
C3 C2 H3 105.4(16) no
N2 C3 H4 111(2) no
N2 C3 H5 107.3(18) no
C2 C3 H4 111(2) no
C2 C3 H5 110.0(18) no
H4 C3 H5 109(3) no
N1 C4 H6 109(3) no
N1 C4 H7 110(3) no
C5 C4 H6 108(3) no
C5 C4 H7 107.7(19) no
H6 C4 H7 105(4) no
C5 C6 H8 119(3) no
C7 C6 H8 120(3) no
C6 C7 H9 121(2) no
C13 C7 H9 119(2) no
C9 C8 H10 122(3) no
C13 C8 H10 118(3) no
C8 C9 H11 124(3) no
C10 C9 H11 116(3) no
C9 C10 H12 116(3) no
C11 C10 H12 124(3) no
C10 C11 H13 119(3) no
C12 C11 H13 121(3) no
N1 C14 H14 107(3) no
N1 C14 H15 109(3) no
C15 C14 H14 105(3) no
C15 C14 H15 110(3) no
H14 C14 H15 115(3) no
C15 C16 H16 117(3) no
C17 C16 H16 123(3) no
C16 C17 H17 126(3) no
C23 C17 H17 114(3) no
C19 C18 H18 120(3) no
C23 C18 H18 119(3) no
C18 C19 H19 120(3) no
C20 C19 H19 120(3) no
C19 C20 H20 119(3) no
C21 C20 H20 120(3) no
C20 C21 H21 120(3) no
C22 C21 H21 120(3) no
N2 C24 H22 109(3) no
N2 C24 H23 112(3) no
C25 C24 H22 104(3) no
C25 C24 H23 106(3) no
H22 C24 H23 110(4) no
C25 C26 H24 115(3) no
C27 C26 H24 126(3) no
C26 C27 H25 117(4) no
C33 C27 H25 123(4) no
C29 C28 H26 124(3) no
C33 C28 H26 116(3) no
C28 C29 H27 122(4) no
C30 C29 H27 118(4) no
C29 C30 H28 121(3) no
C31 C30 H28 118(3) no
C30 C31 H29 122(2) no
C32 C31 H29 117(2) no
N2 C34 H30 111(3) no
N2 C34 H31 110.1(18) no
C35 C34 H30 110(3) no
C35 C34 H31 109(2) no
H30 C34 H31 108(3) no
C35 C36 H32 120(3) no
C37 C36 H32 121(3) no
C36 C37 H33 118(3) no
C43 C37 H33 122(3) no
C39 C38 H34 126(3) no
C43 C38 H34 113(3) no
C38 C39 H35 122(3) no
C40 C39 H35 117(3) no
C39 C40 H36 118(3) no
C41 C40 H36 120(3) no
C40 C41 H37 123(2) no
C42 C41 H37 117(2) no
C44 C45 H38 119(3) no
C46 C45 H38 123(3) no
C45 C46 H39 117(4) no
C47 C46 H39 123(4) no
C46 C47 H40 118(5) no
C48 C47 H40 121(5) no
C47 C48 H41 125(3) no
C49 C48 H41 115(3) no
C44 C49 H42 123(3) no
C48 C49 H42 119(3) no
C50 C51 H43 121(3) no
C52 C51 H43 120(3) no
C51 C52 H44 120(3) no
C53 C52 H44 118(3) no
C52 C53 H45 120(3) no
C54 C53 H45 121(3) no
C53 C54 H46 124(3) no
C55 C54 H46 116(3) no
C50 C55 H47 117(3) no
C54 C55 H47 124(3) no
O15 C56 H56A 110.550 no
O15 C56 H56B 110.555 no
C57 C56 H56A 110.555 no
C57 C56 H56B 110.555 no
H56A C56 H56B 108.709 no
C56 C57 H57A 110.869 no
C56 C57 H57B 110.875 no
C58 C57 H57A 110.858 no
C58 C57 H57B 110.865 no
H57A C57 H57B 108.906 no
C57 C58 H58A 110.641 no
C57 C58 H58B 110.649 no
C59 C58 H58A 110.651 no
C59 C58 H58B 110.642 no
H58A C58 H58B 108.775 no
O15 C59 H59A 110.420 no
O15 C59 H59B 110.434 no
C58 C59 H59A 110.428 no
C58 C59 H59B 110.431 no
H59A C59 H59B 108.626 no
O16 C60 H60A 110.644 no
O16 C60 H60B 110.635 no
C61 C60 H60A 110.637 no
C61 C60 H60B 110.643 no
H60A C60 H60B 108.760 no
C60 C61 H61A 111.307 no
C60 C61 H61B 111.301 no
C62 C61 H61A 111.304 no
C62 C61 H61B 111.303 no
H61A C61 H61B 109.194 no
C61 C62 H62A 110.989 no
C61 C62 H62B 110.983 no
C63 C62 H62A 110.996 no
C63 C62 H62B 110.994 no
H62A C62 H62B 108.985 no
O16 C63 H63A 109.656 no
O16 C63 H63B 109.660 no
C62 C63 H63A 109.663 no
C62 C63 H63B 109.669 no
H63A C63 H63B 108.165 no

loop_
_geom_bond_atom_site_label_1
_geom_bond_atom_site_label_2
_geom_bond_distance
_geom_bond_publ_flag
Zn1 O1 2.054(2) yes
Zn1 O2 2.009(2) yes
Zn1 O6 2.280(3) yes
Zn1 N1 2.159(3) yes
Zn1 N3 2.206(3) yes
Zn1 N4 2.191(3) yes
Zn2 O1 2.036(2) yes
Zn2 O3 2.028(2) yes
Zn2 N2 2.169(3) yes
Zn2 N5 2.242(3) yes
Zn2 N6 2.201(3) yes
Cl1 O10 1.379(6) yes
Cl1 O11 1.342(7) yes
Cl1 O12 1.426(10) yes
Cl1 O13 1.424(11) yes
Cl1 O14 1.434(7) yes
P1 O2 1.494(3) yes
P1 O3 1.488(2) yes
P1 O4 1.590(3) yes
P1 O5 1.5828(19) yes
P2 O5 1.621(2) yes
P2 O6 1.477(3) yes
P2 O7 1.476(3) yes
P2 O8 1.604(3) yes
O1 C2 1.410(4) yes
O4 C44 1.404(3) yes
O8 C50 1.391(4) yes
O12 O14 1.773(14) yes
O15 C56 1.433(6) yes
O15 C59 1.431(6) yes
O16 C60 1.411(7) yes
O16 C63 1.375(6) yes
O17 O18 1.177(11) yes
N1 C1 1.484(4) yes
N1 C4 1.475(5) yes
N1 C14 1.472(4) yes
N2 C3 1.481(4) yes
N2 C24 1.475(5) yes
N2 C34 1.471(5) yes
N3 C5 1.320(5) yes
N3 C12 1.379(4) yes
N4 C15 1.322(4) yes
N4 C22 1.379(4) yes
N5 C25 1.313(5) yes
N5 C32 1.379(4) yes
N6 C35 1.332(4) yes
N6 C42 1.372(4) yes
C1 C2 1.525(4) yes
C2 C3 1.516(5) yes
C4 C5 1.515(4) yes
C5 C6 1.414(6) yes
C6 C7 1.350(5) yes
C7 C13 1.412(6) yes
C8 C9 1.352(7) yes
C8 C13 1.423(5) yes
C9 C10 1.403(6) yes
C10 C11 1.371(5) yes
C11 C12 1.402(5) yes
C12 C13 1.428(5) yes
C14 C15 1.509(5) yes
C15 C16 1.411(5) yes
C16 C17 1.357(5) yes
C17 C23 1.406(5) yes
C18 C19 1.352(6) yes
C18 C23 1.414(5) yes
C19 C20 1.406(5) yes
C20 C21 1.363(5) yes
C21 C22 1.406(5) yes
C22 C23 1.414(4) yes
C24 C25 1.514(5) yes
C25 C26 1.424(6) yes
C26 C27 1.351(6) yes
C27 C33 1.404(7) yes
C28 C29 1.348(7) yes
C28 C33 1.419(5) yes
C29 C30 1.402(6) yes
C30 C31 1.370(5) yes
C31 C32 1.405(6) yes
C32 C33 1.420(5) yes
C34 C35 1.508(5) yes
C35 C36 1.409(5) yes
C36 C37 1.362(5) yes
C37 C43 1.405(5) yes
C38 C39 1.366(6) yes
C38 C43 1.415(5) yes
C39 C40 1.399(5) yes
C40 C41 1.367(5) yes
C41 C42 1.415(5) yes
C42 C43 1.422(4) yes
C44 C45 1.381(5) yes
C44 C49 1.376(5) yes
C45 C46 1.396(6) yes
C46 C47 1.366(8) yes
C47 C48 1.369(9) yes
C48 C49 1.399(5) yes
C50 C51 1.385(4) yes
C50 C55 1.388(4) yes
C51 C52 1.382(5) yes
C52 C53 1.385(5) yes
C53 C54 1.382(5) yes
C54 C55 1.384(5) yes
C56 C57 1.450(6) yes
C57 C58 1.518(8) yes
C58 C59 1.476(8) yes
C60 C61 1.518(8) yes
C61 C62 1.533(9) yes
C62 C63 1.482(9) yes
O9 H48 0.72(6) no
O9 H49 0.81(5) no
C1 H1 0.98(4) no
C1 H2 0.94(4) no
C2 H3 1.01(4) no
C3 H4 0.92(4) no
C3 H5 0.96(4) no
C4 H6 0.88(4) no
C4 H7 1.01(4) no
C6 H8 0.81(5) no
C7 H9 1.01(5) no
C8 H10 0.96(6) no
C9 H11 0.93(4) no
C10 H12 0.95(5) no
C11 H13 0.86(5) no
C14 H14 0.91(4) no
C14 H15 1.02(5) no
C16 H16 0.91(4) no
C17 H17 0.92(4) no
C18 H18 0.86(5) no
C19 H19 0.87(5) no
C20 H20 0.86(4) no
C21 H21 0.84(4) no
C24 H22 1.00(5) no
C24 H23 0.94(5) no
C26 H24 0.86(5) no
C27 H25 0.85(6) no
C28 H26 1.01(5) no
C29 H27 0.99(5) no
C30 H28 0.99(6) no
C31 H29 0.85(4) no
C34 H30 0.94(5) no
C34 H31 1.08(4) no
C36 H32 0.90(4) no
C37 H33 0.97(5) no
C38 H34 0.98(4) no
C39 H35 0.81(4) no
C40 H36 0.87(4) no
C41 H37 0.97(4) no
C45 H38 0.93(5) no
C46 H39 0.90(6) no
C47 H40 0.98(7) no
C48 H41 0.89(5) no
C49 H42 0.85(4) no
C51 H43 0.91(4) no
C52 H44 0.93(4) no
C53 H45 0.93(4) no
C54 H46 0.92(5) no
C55 H47 0.93(4) no
C56 H56A 0.990 no
C56 H56B 0.990 no
C57 H57A 0.990 no
C57 H57B 0.990 no
C58 H58A 0.990 no
C58 H58B 0.990 no
C59 H59A 0.990 no
C59 H59B 0.990 no
C60 H60A 0.990 no
C60 H60B 0.990 no
C61 H61A 0.990 no
C61 H61B 0.990 no
C62 H62A 0.990 no
C62 H62B 0.990 no
C63 H63A 0.990 no
C63 H63B 0.990 no

loop_
_geom_contact_atom_site_label_1
_geom_contact_atom_site_label_2
_geom_contact_distance
_geom_contact_publ_flag
_geom_contact_site_symmetry_2
Zn1 O5 3.535(3) no .
Zn1 C11 3.515(3) no .
Zn1 C21 3.483(4) no .
Zn2 C31 3.578(3) no .
Zn2 C41 3.458(4) no .
P1 O1 3.192(3) no .
P1 O6 3.221(2) no .
P1 C45 3.412(4) no .
P1 C49 3.454(4) no .
P2 O2 3.3003(19) no .
P2 C51 3.176(4) no .
O1 C4 3.596(5) no .
O1 C24 3.478(5) no .
O1 C25 3.370(4) no .
O2 C11 3.147(4) no .
O2 C21 3.234(4) no .
O2 C44 3.131(4) no .
O2 C45 3.342(4) no .
O3 C31 3.293(4) no .
O3 C41 3.285(4) no .
O3 C44 3.167(4) no .
O3 C49 3.452(4) no .
O5 C50 3.333(4) no .
O5 C51 3.478(4) no .
O6 C1 3.366(5) no .
O6 C14 3.068(5) no .
O6 C15 3.263(4) no .
O6 C50 3.082(4) no .
O6 C51 3.087(4) no .
N3 C2 3.565(4) no .
N3 C7 2.804(5) no .
N4 C4 3.327(5) no .
N4 C5 3.462(5) no .
N4 C17 2.791(4) no .
N5 C2 3.452(4) no .
N5 C27 2.801(6) no .
N6 C24 3.338(5) no .
N6 C37 2.794(4) no .
C1 C5 3.522(5) no .
C2 C4 3.049(5) no .
C2 C5 3.528(5) no .
C2 C24 2.966(5) no .
C2 C25 3.246(5) no .
C3 C25 3.393(5) no .
C4 C15 3.062(5) no .
C5 C13 2.747(4) no .
C5 C14 3.580(5) no .
C6 C12 2.749(6) no .
C8 C11 2.789(5) no .
C9 C12 2.801(5) no .
C9 C29 3.504(6) no .
C10 C13 2.788(6) no .
C10 C29 3.356(5) no .
C10 C30 3.382(5) no .
C11 C21 3.481(5) no .
C11 C30 3.562(5) no .
C11 C31 3.485(5) no .
C15 C23 2.755(5) no .
C16 C22 2.742(5) no .
C18 C21 2.777(5) no .
C19 C22 2.790(5) no .
C20 C23 2.787(5) no .
C21 C51 3.551(5) no .
C21 C52 3.570(5) no .
C22 C51 3.560(5) no .
C24 C35 3.042(6) no .
C25 C31 3.597(5) no .
C25 C33 2.748(5) no .
C26 C32 2.740(6) no .
C28 C31 2.779(6) no .
C29 C32 2.802(5) no .
C30 C33 2.781(6) no .
C35 C43 2.761(5) no .
C36 C42 2.746(5) no .
C38 C41 2.799(5) no .
C39 C42 2.800(5) no .
C40 C43 2.785(5) no .
C44 C47 2.741(5) no .
C45 C48 2.769(7) no .
C46 C49 2.776(7) no .
C50 C53 2.766(5) no .
C51 C54 2.780(5) no .
C52 C55 2.762(5) no .
Zn2 O9 2.344(3) no .
P2 O9 3.562(4) no .
O1 O9 3.228(4) no .
O3 O9 2.949(3) no .
O3 C59 3.564(6) no .
O4 C56 3.425(5) no 2_555
O4 C57 3.465(6) no 2_555
O4 C59 3.514(5) no .
O5 O9 3.291(4) no .
O5 C59 3.411(5) no .
O6 C16 3.386(4) no 2_665
O6 C17 3.538(4) no 2_665
O7 O9 2.850(4) no .
O7 O9 2.775(4) no 2_655
O7 C34 3.562(5) no 2_655
O8 O17 3.199(7) no 2_665
O9 Zn2 2.344(3) no .
O9 P2 3.562(4) no .
O9 O1 3.228(4) no .
O9 O3 2.949(3) no .
O9 O5 3.291(4) no .
O9 O7 2.850(4) no .
O9 O7 2.775(4) no 2_655
O9 N2 3.187(4) no .
O9 N6 3.012(4) no .
O9 C3 3.363(5) no .
O9 C34 3.170(5) no .
O9 C35 3.392(5) no .
O10 C4 3.591(9) no .
O10 C6 3.349(8) no .
O10 C36 3.389(8) no 1_565
O10 C54 3.308(6) no 2_665
O10 C55 3.323(6) no 2_665
O11 C46 3.546(9) no 1_655
O12 O19 2.856(11) no .
O12 C8 3.415(12) no 2_666
O12 C63 3.479(11) no .
O13 O18 3.061(13) no .
O13 O19 2.858(13) no .
O13 C39 3.426(15) no 1_665
O13 C54 3.543(13) no 2_665
O13 C55 3.438(13) no 2_665
O14 C6 3.513(11) no .
O14 C7 3.355(8) no 2_666
O14 C62 3.490(11) no .
O14 C62 3.402(11) no 2_666
O14 C63 3.438(11) no .
O15 O17 2.587(6) no 1_445
O15 O18 3.085(8) no 1_445
O15 C18 3.390(5) no 1_545
O15 C19 3.283(5) no 1_545
O16 C25 3.443(5) no 1_565
O16 C26 3.244(5) no 1_565
O16 C26 3.540(7) no 2_666
O17 O8 3.199(7) no 2_665
O17 O15 2.587(6) no 1_665
O17 O19 2.913(10) no .
O17 C3 3.465(7) no 1_565
O17 C34 3.324(7) no 1_565
O17 C56 3.337(7) no 1_665
O18 O13 3.061(13) no .
O18 O15 3.085(8) no 1_665
O18 O19 1.846(11) no .
O18 C34 3.517(9) no 1_565
O18 C49 3.430(9) no 1_665
O19 O12 2.856(11) no .
O19 O13 2.858(13) no .
O19 O17 2.913(10) no .
O19 O18 1.846(11) no .
O19 C24 3.255(7) no 1_565
O19 C40 3.546(8) no 1_665
O19 C48 3.288(9) no 1_665
N2 O9 3.187(4) no .
N6 O9 3.012(4) no .
C3 O9 3.363(5) no .
C3 O17 3.465(7) no 1_545
C4 O10 3.591(9) no .
C6 O10 3.349(8) no .
C6 O14 3.513(11) no .
C7 O14 3.355(8) no 2_666
C8 O12 3.415(12) no 2_666
C9 C9 3.566(5) no 2_566
C16 O6 3.386(4) no 2_665
C16 C50 3.557(5) no 2_665
C17 O6 3.538(4) no 2_665
C17 C36 3.571(6) no 1_565
C18 O15 3.390(5) no 1_565
C18 C41 3.592(5) no 1_565
C18 C42 3.348(5) no 1_565
C18 C43 3.416(5) no 1_565
C19 O15 3.283(5) no 1_565
C19 C38 3.439(6) no 1_565
C19 C39 3.356(5) no 1_565
C19 C40 3.426(5) no 1_565
C19 C56 3.580(6) no 1_565
C20 C38 3.372(6) no 1_565
C20 C39 3.473(5) no 1_565
C23 C37 3.524(5) no 1_565
C23 C43 3.524(5) no 1_565
C24 O19 3.255(7) no 1_545
C25 O16 3.443(5) no 1_545
C25 C60 3.540(6) no 1_545
C26 O16 3.244(5) no 1_545
C26 O16 3.540(7) no 2_666
C29 C30 3.510(5) no 2_556
C30 C29 3.510(5) no 2_556
C34 O7 3.562(5) no 2_655
C34 O9 3.170(5) no .
C34 O17 3.324(7) no 1_545
C34 O18 3.517(9) no 1_545
C35 O9 3.392(5) no .
C36 O10 3.389(8) no 1_545
C36 C17 3.571(6) no 1_545
C37 C23 3.524(5) no 1_545
C38 C19 3.439(6) no 1_545
C38 C20 3.372(6) no 1_545
C39 O13 3.426(15) no 1_445
C39 C19 3.356(5) no 1_545
C39 C20 3.473(5) no 1_545
C40 O19 3.546(8) no 1_445
C40 C19 3.426(5) no 1_545
C41 C18 3.592(5) no 1_545
C42 C18 3.348(5) no 1_545
C43 C18 3.416(5) no 1_545
C43 C23 3.524(5) no 1_545
C46 O11 3.546(9) no 1_455
C48 O19 3.288(9) no 1_445
C49 O18 3.430(9) no 1_445
C50 C16 3.557(5) no 2_665
C52 C52 3.522(5) no 2_565
C52 C53 3.477(5) no 2_565
C53 C52 3.477(5) no 2_565
C54 O10 3.308(6) no 2_665
C54 O13 3.543(13) no 2_665
C55 O10 3.323(6) no 2_665
C55 O13 3.438(13) no 2_665
C56 O4 3.425(5) no 2_555
C56 O17 3.337(7) no 1_445
C56 C19 3.580(6) no 1_545
C57 O4 3.465(6) no 2_555
C59 O3 3.564(6) no .
C59 O4 3.514(5) no .
C59 O5 3.411(5) no .
C60 C25 3.540(6) no 1_565
C62 O14 3.490(11) no .
C62 O14 3.402(11) no 2_666
C63 O12 3.479(11) no .
C63 O14 3.438(11) no .
Zn1 H2 3.07(3) no .
Zn1 H3 3.23(3) no .
Zn1 H13 3.08(4) no .
Zn1 H14 3.03(4) no .
Zn1 H21 3.03(4) no .
Zn1 H43 3.49(4) no .
Zn2 H3 3.25(4) no .
Zn2 H5 3.00(3) no .
Zn2 H22 3.52(5) no .
Zn2 H29 3.10(3) no .
Zn2 H31 3.23(4) no .
Zn2 H37 2.92(4) no .
P1 H13 3.50(4) no .
P1 H29 3.39(4) no .
P1 H38 3.37(5) no .
P1 H42 3.48(4) no .
P1 H43 3.38(4) no .
P2 H43 2.90(4) no .
O1 H1 3.25(4) no .
O1 H2 2.59(3) no .
O1 H4 3.20(4) no .
O1 H5 2.62(3) no .
O2 H13 2.35(4) no .
O2 H21 2.48(4) no .
O2 H38 3.01(5) no .
O2 H43 2.86(4) no .
O3 H29 2.52(4) no .
O3 H37 2.37(4) no .
O3 H42 3.21(4) no .
O4 H38 2.54(5) no .
O4 H42 2.57(4) no .
O5 H43 3.00(4) no .
O6 H2 2.87(4) no .
O6 H14 2.51(4) no .
O6 H43 2.62(4) no .
O8 H43 2.66(4) no .
O8 H47 2.44(4) no .
O15 H57A 3.1194 no .
O15 H57B 2.7634 no .
O15 H58A 3.0554 no .
O15 H58B 2.9289 no .
O16 H61A 3.1500 no .
O16 H61B 2.7871 no .
O16 H62A 2.9623 no .
O16 H62B 3.0408 no .
N1 H3 2.69(3) no .
N2 H3 2.60(3) no .
N3 H3 3.24(3) no .
N3 H6 3.03(4) no .
N3 H7 3.07(4) no .
N3 H8 3.11(5) no .
N3 H13 2.57(4) no .
N3 H21 3.44(4) no .
N4 H7 3.37(4) no .
N4 H14 2.73(4) no .
N4 H15 3.21(4) no .
N4 H16 3.18(4) no .
N4 H21 2.55(4) no .
N4 H43 3.12(5) no .
N5 H3 3.12(3) no .
N5 H22 2.86(5) no .
N5 H23 3.12(4) no .
N5 H24 3.13(5) no .
N5 H29 2.52(4) no .
N5 H37 3.58(4) no .
N6 H22 3.19(5) no .
N6 H30 3.16(5) no .
N6 H31 2.89(4) no .
N6 H32 3.19(4) no .
N6 H37 2.55(4) no .
C1 H4 2.71(4) no .
C1 H5 2.69(3) no .
C1 H6 2.41(4) no .
C1 H7 3.17(4) no .
C1 H14 2.50(4) no .
C1 H15 2.86(4) no .
C2 H6 2.90(4) no .
C2 H23 2.92(4) no .
C3 H1 2.76(4) no .
C3 H2 2.68(4) no .
C3 H22 3.23(5) no .
C3 H23 2.46(4) no .
C3 H30 2.84(4) no .
C3 H31 2.58(4) no .
C4 H1 2.54(3) no .
C4 H2 3.24(4) no .
C4 H3 2.78(3) no .
C4 H8 2.57(4) no .
C4 H14 3.19(4) no .
C4 H15 2.53(4) no .
C5 H3 3.02(3) no .
C5 H9 3.32(4) no .
C6 H6 2.63(4) no .
C6 H7 2.70(4) no .
C7 H10 2.66(5) no .
C8 H9 2.71(4) no .
C8 H12 3.21(5) no .
C9 H13 3.18(4) no .
C9 H27 3.51(5) no .
C10 H10 3.27(6) no .
C10 H27 3.54(5) no .
C11 H11 3.22(4) no .
C11 H21 2.89(4) no .
C12 H8 3.55(5) no .
C12 H9 3.35(5) no .
C12 H10 3.31(5) no .
C12 H12 3.29(5) no .
C12 H21 3.45(4) no .
C13 H8 3.11(4) no .
C13 H11 3.27(4) no .
C13 H13 3.21(5) no .
C14 H1 2.79(4) no .
C14 H2 2.52(4) no .
C14 H6 2.99(4) no .
C14 H7 2.40(4) no .
C14 H16 2.63(4) no .
C15 H7 2.83(4) no .
C15 H17 3.25(4) no .
C16 H7 3.54(4) no .
C16 H14 2.91(4) no .
C16 H15 2.64(4) no .
C17 H18 2.64(4) no .
C18 H17 2.59(4) no .
C18 H20 3.16(4) no .
C18 H44 3.27(4) no .
C19 H21 3.16(4) no .
C19 H44 3.05(4) no .
C20 H18 3.16(5) no .
C20 H38 3.60(5) no .
C20 H44 2.91(4) no .
C21 H13 3.17(4) no .
C21 H19 3.18(5) no .
C21 H38 3.47(5) no .
C21 H43 2.93(4) no .
C21 H44 2.99(4) no .
C22 H17 3.21(4) no .
C22 H18 3.20(5) no .
C22 H20 3.18(4) no .
C22 H43 3.05(4) no .
C22 H44 3.22(4) no .
C23 H16 3.23(4) no .
C23 H19 3.19(5) no .
C23 H21 3.19(4) no .
C23 H44 3.35(4) no .
C24 H3 2.59(3) no .
C24 H4 2.60(3) no .
C24 H5 3.25(3) no .
C24 H24 2.55(4) no .
C24 H30 2.53(5) no .
C24 H31 3.35(4) no .
C25 H3 2.65(3) no .
C25 H25 3.15(5) no .
C26 H3 3.31(3) no .
C26 H22 2.82(5) no .
C26 H23 2.55(4) no .
C27 H26 2.63(4) no .
C28 H25 2.68(6) no .
C28 H28 3.28(6) no .
C29 H12 3.50(5) no .
C29 H29 3.18(4) no .
C30 H12 3.36(4) no .
C30 H13 3.55(4) no .
C30 H26 3.32(5) no .
C31 H13 3.30(4) no .
C31 H27 3.29(5) no .
C31 H37 3.12(4) no .
C32 H24 3.60(5) no .
C32 H25 3.21(6) no .
C32 H26 3.33(5) no .
C32 H28 3.29(5) no .
C33 H24 3.19(4) no .
C33 H27 3.32(5) no .
C33 H29 3.18(4) no .
C34 H4 2.79(4) no .
C34 H5 2.55(3) no .
C34 H22 2.39(5) no .
C34 H23 2.97(5) no .
C34 H32 2.67(4) no .
C35 H22 2.69(5) no .
C35 H33 3.26(4) no .
C36 H22 3.35(5) no .
C36 H30 2.60(5) no .
C36 H31 3.06(4) no .
C37 H34 2.59(4) no .
C38 H33 2.73(4) no .
C38 H36 3.17(4) no .
C39 H37 3.30(4) no .
C40 H34 3.32(4) no .
C41 H29 3.08(4) no .
C41 H35 3.12(4) no .
C41 H42 3.57(4) no .
C42 H33 3.32(5) no .
C42 H34 3.29(4) no .
C42 H36 3.20(4) no .
C43 H32 3.21(4) no .
C43 H35 3.16(4) no .
C43 H37 3.30(4) no .
C44 H29 3.53(4) no .
C44 H39 3.18(6) no .
C44 H41 3.15(5) no .
C45 H12 3.52(5) no .
C45 H13 3.37(5) no .
C45 H40 3.27(7) no .
C45 H42 3.19(4) no .
C46 H12 3.23(5) no .
C46 H41 3.20(5) no .
C47 H28 3.15(5) no .
C47 H38 3.25(5) no .
C47 H42 3.16(4) no .
C48 H28 2.98(6) no .
C48 H39 3.20(6) no .
C49 H28 3.38(5) no .
C49 H29 3.37(4) no .
C49 H37 3.50(4) no .
C49 H38 3.24(5) no .
C49 H40 3.29(7) no .
C50 H44 3.22(4) no .
C50 H46 3.20(4) no .
C51 H21 3.56(4) no .
C51 H45 3.24(4) no .
C51 H47 3.23(4) no .
C52 H46 3.24(5) no .
C53 H43 3.23(4) no .
C53 H47 3.26(4) no .
C54 H44 3.22(4) no .
C55 H43 3.24(4) no .
C55 H45 3.24(4) no .
C56 H58A 3.1434 no .
C56 H58B 2.8428 no .
C56 H59A 3.0550 no .
C56 H59B 2.9578 no .
C57 H59A 2.9814 no .
C57 H59B 3.1136 no .
C58 H56A 2.7994 no .
C58 H56B 3.1730 no .
C59 H56A 2.8470 no .
C59 H56B 3.1308 no .
C59 H57A 3.1788 no .
C59 H57B 2.8777 no .
C60 H62A 3.1334 no .
C60 H62B 2.9458 no .
C60 H63A 3.0483 no .
C60 H63B 2.7175 no .
C61 H63A 3.0859 no .
C61 H63B 2.9970 no .
C62 H60A 2.8161 no .
C62 H60B 3.2087 no .
C63 H60A 2.6533 no .
C63 H60B 3.0760 no .
C63 H61A 3.1264 no .
C63 H61B 2.9439 no .
H1 H3 2.40(4) no .
H1 H4 2.62(5) no .
H1 H5 3.03(5) no .
H1 H6 2.20(5) no .
H1 H7 3.10(5) no .
H1 H14 2.93(5) no .
H1 H15 2.83(5) no .
H2 H3 2.85(5) no .
H2 H4 2.98(5) no .
H2 H5 2.52(5) no .
H2 H6 3.29(6) no .
H2 H14 2.21(5) no .
H2 H15 3.01(6) no .
H3 H4 2.30(5) no .
H3 H5 2.83(5) no .
H3 H6 2.48(5) no .
H3 H22 3.59(6) no .
H3 H23 2.39(5) no .
H3 H24 3.43(5) no .
H4 H22 3.31(5) no .
H4 H23 2.31(5) no .
H4 H30 2.85(6) no .
H4 H31 2.93(6) no .
H5 H23 3.37(5) no .
H5 H30 3.02(5) no .
H5 H31 2.24(5) no .
H6 H8 2.54(6) no .
H6 H15 2.92(6) no .
H7 H8 2.59(6) no .
H7 H14 3.27(6) no .
H7 H15 2.19(6) no .
H8 H9 2.29(5) no .
H9 H10 2.50(6) no .
H10 H11 2.38(7) no .
H11 H12 2.22(7) no .
H11 H27 3.45(6) no .
H12 H13 2.31(5) no .
H12 H27 3.52(7) no .
H12 H28 3.39(6) no .
H12 H38 3.56(7) no .
H12 H39 2.97(8) no .
H13 H21 2.44(6) no .
H13 H29 3.34(5) no .
H13 H38 3.17(7) no .
H14 H16 2.98(6) no .
H15 H16 2.43(6) no .
H16 H17 2.39(6) no .
H17 H18 2.43(6) no .
H18 H19 2.22(6) no .
H19 H20 2.26(6) no .
H19 H44 3.50(6) no .
H20 H21 2.21(6) no .
H20 H38 3.11(6) no .
H20 H44 3.26(5) no .
H21 H38 2.87(7) no .
H21 H43 2.80(6) no .
H21 H44 3.37(6) no .
H22 H24 2.80(7) no .
H22 H30 2.29(6) no .
H22 H31 3.45(6) no .
H22 H32 3.52(6) no .
H23 H24 2.31(5) no .
H23 H30 2.87(6) no .
H24 H25 2.24(6) no .
H25 H26 2.50(7) no .
H26 H27 2.43(8) no .
H27 H28 2.39(8) no .
H28 H29 2.29(5) no .
H28 H40 3.58(10) no .
H28 H41 3.13(8) no .
H29 H37 2.43(5) no .
H29 H42 3.36(6) no .
H30 H32 2.44(6) no .
H31 H32 3.14(5) no .
H32 H33 2.27(6) no .
H33 H34 2.47(6) no .
H34 H35 2.39(6) no .
H35 H36 2.19(6) no .
H36 H37 2.34(5) no .
H36 H41 3.47(6) no .
H36 H42 3.12(6) no .
H37 H42 2.91(6) no .
H38 H39 2.31(7) no .
H39 H40 2.33(9) no .
H40 H41 2.39(9) no .
H41 H42 2.18(6) no .
H43 H44 2.31(5) no .
H44 H45 2.29(6) no .
H45 H46 2.37(6) no .
H46 H47 2.30(6) no .
H56A H57A 2.1962 no .
H56A H57B 2.7945 no .
H56A H58B 2.9748 no .
H56A H59B 3.1825 no .
H56B H57A 2.5335 no .
H56B H57B 2.1983 no .
H57A H58A 2.6198 no .
H57A H58B 2.2511 no .
H57B H58A 2.2523 no .
H57B H58B 2.8345 no .
H57B H59A 3.1966 no .
H58A H59A 2.1758 no .
H58A H59B 2.6517 no .
H58B H59A 2.7458 no .
H58B H59B 2.1762 no .
H60A H61A 2.2735 no .
H60A H61B 2.8565 no .
H60A H62B 3.0879 no .
H60A H63A 3.5823 no .
H60A H63B 2.7861 no .
H60B H61A 2.5936 no .
H60B H61B 2.2782 no .
H61A H62A 2.6979 no .
H61A H62B 2.2572 no .
H61A H63B 3.5476 no .
H61B H62A 2.2585 no .
H61B H62B 2.8231 no .
H61B H63A 3.4316 no .
H62A H63A 2.1740 no .
H62A H63B 2.7311 no .
H62B H63A 2.6684 no .
H62B H63B 2.1718 no .
Zn2 H48 2.89(6) no .
Zn2 H49 2.85(5) no .
Cl1 H8 3.38(5) no .
Cl1 H9 3.57(4) no 2_666
Cl1 H10 3.28(6) no 2_666
Cl1 H35 3.54(5) no 1_665
Cl1 H39 3.51(6) no 1_655
Cl1 H46 3.28(4) no 2_665
Cl1 H47 3.60(4) no 2_665
Cl1 H62A 3.5625 no 2_666
Cl1 H63B 3.5470 no .
P1 H49 3.51(5) no .
P1 H56A 3.5203 no 2_555
P1 H59A 3.3540 no .
P1 H59B 3.2980 no .
P2 H16 3.34(4) no 2_665
P2 H17 3.47(4) no 2_665
P2 H31 3.26(4) no 2_655
P2 H49 2.86(5) no .
O1 H49 3.30(5) no .
O3 H48 3.38(5) no .
O3 H49 3.11(5) no .
O3 H59A 2.8079 no .
O3 H59B 3.4236 no .
O4 H56A 2.6867 no 2_555
O4 H57A 2.7245 no 2_555
O4 H59A 3.4165 no .
O4 H59B 2.7374 no .
O5 H49 2.80(5) no .
O5 H56A 2.8005 no 2_555
O5 H59A 3.1715 no .
O5 H59B 2.9332 no .
O6 H16 2.78(4) no 2_665
O6 H17 3.17(4) no 2_665
O7 H5 2.97(4) no 2_655
O7 H17 3.34(4) no 2_665
O7 H31 2.49(4) no 2_655
O7 H48 3.13(5) no .
O7 H48 2.60(5) no 2_655
O7 H49 2.04(5) no .
O7 H49 2.80(5) no 2_655
O7 H58A 3.4266 no .
O8 H16 2.97(5) no 2_665
O8 H30 3.52(4) no 2_655
O8 H31 2.84(4) no 2_655
O8 H56A 3.1944 no 2_555
O8 H56B 3.5036 no 2_555
O9 H5 2.77(4) no .
O9 H17 3.36(4) no 1_545
O9 H31 2.63(4) no .
O9 H58A 3.1510 no .
O9 H59A 3.0346 no .
O10 H7 2.80(4) no .
O10 H8 2.72(4) no .
O10 H32 2.56(4) no 1_565
O10 H39 3.55(6) no 1_655
O10 H46 2.70(4) no 2_665
O10 H47 2.82(4) no 2_665
O11 H10 2.95(6) no 2_666
O11 H12 3.11(5) no 1_655
O11 H20 2.99(4) no 1_655
O11 H35 3.11(5) no 1_665
O11 H39 2.68(6) no 1_655
O11 H46 3.20(5) no 2_665
O11 H61B 3.5230 no 2_666
O11 H62A 3.4784 no 2_666
O12 H9 3.00(4) no 2_666
O12 H10 2.70(6) no 2_666
O12 H26 3.43(5) no 2_666
O12 H35 3.01(5) no 1_665
O12 H63A 3.2419 no .
O12 H63B 2.8398 no .
O13 H19 3.31(5) no 1_655
O13 H20 2.99(4) no 1_655
O13 H35 2.98(5) no 1_665
O13 H36 3.39(5) no 1_665
O13 H46 2.95(5) no 2_665
O13 H47 2.83(5) no 2_665
O14 H8 2.82(5) no .
O14 H9 3.56(4) no .
O14 H9 2.38(4) no 2_666
O14 H10 3.00(6) no 2_666
O14 H62A 3.4978 no .
O14 H62A 2.5086 no 2_666
O14 H62B 3.0648 no .
O14 H62B 3.5563 no 2_666
O14 H63A 3.2935 no .
O14 H63B 3.0371 no .
O15 H18 2.95(5) no 1_545
O15 H19 2.70(5) no 1_545
O15 H58B 3.1596 no 2_555
O15 H59B 3.4875 no 2_555
O16 H22 2.99(5) no 1_565
O16 H24 3.31(4) no 1_565
O16 H24 2.95(5) no 2_666
O16 H25 3.22(6) no 2_666
O16 H40 2.89(7) no 2_566
O17 H4 2.83(4) no 1_565
O17 H5 3.49(3) no 1_565
O17 H19 3.60(5) no 1_655
O17 H30 2.71(4) no 1_565
O17 H31 3.23(4) no 1_565
O17 H42 3.16(5) no 1_665
O17 H47 3.07(4) no 2_665
O17 H56A 3.2794 no 1_665
O17 H56B 3.4924 no 1_665
O17 H58B 2.8198 no 2_665
O18 H4 3.22(4) no 1_565
O18 H19 3.27(5) no 1_655
O18 H30 2.71(5) no 1_565
O18 H36 3.04(5) no 1_665
O18 H41 3.24(5) no 1_665
O18 H42 2.82(4) no 1_665
O18 H47 3.15(4) no 2_665
O19 H22 2.90(5) no 1_565
O19 H23 2.84(4) no 1_565
O19 H25 3.38(5) no 2_666
O19 H26 3.17(5) no 2_666
O19 H30 2.90(5) no 1_565
O19 H36 2.71(4) no 1_665
O19 H41 2.50(5) no 1_665
O19 H42 3.29(4) no 1_665
O19 H63B 3.4408 no .
N3 H33 3.30(5) no 1_565
N5 H60A 2.9708 no 1_545
N5 H60B 3.5845 no 1_545
N6 H18 3.51(5) no 1_545
N6 H48 3.08(5) no .
N6 H60A 3.1342 no 1_545
C1 H57A 3.4488 no 2_655
C1 H57B 3.2920 no 2_655
C1 H58A 3.3990 no 2_655
C3 H58A 3.4409 no 2_655
C5 H33 3.08(5) no 1_565
C6 H33 2.98(5) no 1_565
C6 H62A 3.2523 no 2_666
C6 H62B 3.5007 no .
C6 H63A 3.0510 no 2_666
C7 H33 3.04(4) no 1_565
C7 H62A 3.4250 no 2_666
C7 H62B 3.0092 no .
C7 H63A 2.8478 no 2_666
C8 H11 3.14(4) no 2_566
C8 H34 3.07(4) no 1_565
C8 H35 3.34(4) no 2_556
C9 H11 2.96(4) no 2_566
C9 H34 3.13(4) no 1_565
C9 H35 3.31(4) no 2_556
C10 H34 3.24(4) no 1_565
C10 H61B 3.3888 no 2_566
C11 H34 3.30(5) no 1_565
C12 H33 3.33(5) no 1_565
C12 H34 3.20(4) no 1_565
C13 H33 3.17(4) no 1_565
C13 H34 3.11(4) no 1_565
C14 H16 3.60(5) no 2_665
C15 H16 3.43(5) no 2_665
C16 H14 2.90(4) no 2_665
C17 H14 2.78(4) no 2_665
C17 H48 3.59(6) no 1_565
C18 H56B 3.3749 no 1_565
C18 H57B 2.9785 no 1_565
C18 H59A 3.3133 no 1_565
C19 H56B 3.0656 no 1_565
C19 H57B 3.5718 no 1_565
C20 H34 3.42(5) no 1_565
C20 H46 3.34(5) no 2_565
C21 H34 3.43(5) no 1_565
C23 H14 3.58(4) no 2_665
C24 H41 3.57(6) no 1_655
C24 H60A 3.4213 no 1_545
C24 H63B 3.5969 no 1_545
C25 H60A 3.0327 no 1_545
C26 H24 3.58(4) no 2_656
C26 H60A 3.5471 no 1_545
C26 H63A 3.4106 no 2_666
C27 H60B 3.3959 no 1_545
C27 H63A 3.1470 no 2_666
C28 H28 3.50(5) no 2_556
C28 H36 3.36(4) no 2_556
C29 H28 3.55(5) no 2_556
C29 H60B 3.2433 no 2_566
C30 H27 3.55(5) no 2_556
C30 H60B 3.2187 no 2_566
C31 H27 3.59(5) no 2_556
C32 H60A 3.3140 no 1_545
C32 H60B 3.3260 no 1_545
C33 H60B 3.1983 no 1_545
C34 H48 3.32(6) no .
C35 H17 3.48(5) no 1_545
C35 H48 3.38(6) no .
C35 H60A 3.3720 no 1_545
C36 H60A 3.5717 no 1_545
C36 H62B 3.3531 no 1_545
C36 H63B 3.4654 no 1_545
C37 H60A 3.4932 no 1_545
C37 H61A 3.2577 no 1_545
C37 H62B 2.9659 no 1_545
C38 H11 3.37(4) no 2_556
C38 H61A 2.8930 no 1_545
C39 H11 3.32(4) no 2_556
C39 H19 3.28(5) no 1_545
C39 H20 3.50(5) no 1_545
C39 H26 3.32(4) no 2_556
C39 H27 3.36(6) no 2_556
C39 H61A 3.5339 no 1_545
C40 H19 3.10(5) no 1_545
C40 H26 2.99(4) no 2_556
C40 H27 3.20(6) no 2_556
C41 H18 3.35(5) no 1_545
C41 H19 3.41(5) no 1_545
C41 H27 3.56(5) no 2_556
C41 H59A 3.5750 no .
C42 H18 3.19(5) no 1_545
C42 H60A 3.0347 no 1_545
C43 H60A 3.2123 no 1_545
C43 H61A 2.9549 no 1_545
C44 H57A 2.8993 no 2_555
C45 H45 3.54(4) no 2_565
C45 H57A 3.3185 no 2_555
C46 H6 3.14(5) no 1_455
C46 H61B 3.0948 no 2_566
C47 H6 3.37(4) no 1_455
C47 H23 3.53(5) no 1_455
C47 H60B 3.4046 no 2_566
C47 H61B 3.0457 no 2_566
C48 H4 3.45(4) no 1_455
C48 H23 3.12(4) no 1_455
C49 H57A 3.4548 no 2_555
C50 H15 3.53(4) no 2_665
C50 H16 2.72(5) no 2_665
C50 H56A 3.4052 no 2_555
C50 H56B 3.0982 no 2_555
C51 H15 3.53(4) no 2_665
C51 H16 3.08(4) no 2_665
C51 H56B 3.2857 no 2_555
C52 H15 3.18(4) no 2_665
C52 H44 3.35(4) no 2_565
C52 H45 3.39(4) no 2_565
C53 H15 2.84(5) no 2_665
C53 H44 3.12(4) no 2_565
C53 H57B 3.4036 no 1_565
C54 H7 3.26(4) no 2_665
C54 H15 2.87(5) no 2_665
C54 H20 3.13(5) no 2_565
C55 H15 3.23(5) no 2_665
C55 H16 3.12(5) no 2_665
C55 H32 3.59(4) no 2_655
C55 H56B 3.3886 no 2_555
C56 H18 3.39(5) no 1_545
C56 H19 3.19(5) no 1_545
C56 H45 3.46(4) no 1_545
C56 H59B 3.1788 no 2_555
C57 H1 3.06(3) no 2_655
C57 H2 3.44(3) no 2_655
C57 H18 3.23(5) no 1_545
C57 H45 3.19(5) no 1_545
C57 H59B 3.4835 no 2_555
C58 H1 3.55(3) no 2_655
C58 H2 3.49(3) no 2_655
C58 H4 3.58(3) no 2_655
C58 H5 3.50(3) no 2_655
C58 H18 3.33(5) no 1_545
C58 H48 3.54(6) no .
C58 H59B 3.3309 no 2_555
C59 H18 3.02(5) no 1_545
C59 H48 3.60(6) no .
C59 H56A 3.3576 no 2_555
C59 H58B 3.3716 no 2_555
C59 H59B 3.4916 no 2_555
C60 H22 3.38(4) no 1_565
C60 H27 3.12(5) no 2_566
C60 H28 3.48(5) no 2_566
C60 H40 3.27(8) no 2_566
C61 H11 3.59(5) no 2_566
C61 H12 3.37(4) no 2_566
C61 H27 3.28(5) no 2_566
C61 H40 3.33(8) no 2_566
C62 H8 3.57(5) no 2_666
C62 H9 3.21(4) no .
C62 H9 3.42(5) no 2_666
C63 H9 3.27(4) no 2_666
C63 H22 3.26(5) no 1_565
C63 H25 3.20(6) no 2_666
C63 H40 3.44(7) no 2_566
H1 C57 3.06(3) no 2_655
H1 C58 3.55(3) no 2_655
H1 H57A 2.6392 no 2_655
H1 H57B 2.7797 no 2_655
H1 H58A 3.2605 no 2_655
H2 C57 3.44(3) no 2_655
H2 C58 3.49(3) no 2_655
H2 H17 3.37(6) no 2_665
H2 H57A 3.4527 no 2_655
H2 H57B 2.9485 no 2_655
H2 H58A 2.8079 no 2_655
H3 H40 3.45(10) no 1_655
H4 O17 2.83(4) no 1_545
H4 O18 3.22(4) no 1_545
H4 C48 3.45(4) no 1_655
H4 C58 3.58(3) no 2_655
H4 H41 3.42(7) no 1_655
H4 H57A 3.5782 no 2_655
H4 H58A 3.2898 no 2_655
H4 H58B 3.1251 no 2_655
H5 O7 2.97(4) no 2_655
H5 O9 2.77(4) no .
H5 O17 3.49(3) no 1_545
H5 C58 3.50(3) no 2_655
H5 H48 3.26(7) no .
H5 H49 2.96(7) no .
H5 H58A 2.8344 no 2_655
H5 H58B 3.3054 no 2_655
H6 C46 3.14(5) no 1_655
H6 C47 3.37(4) no 1_655
H6 H39 3.03(8) no 1_655
H6 H40 3.23(9) no 1_655
H7 O10 2.80(4) no .
H7 C54 3.26(4) no 2_665
H7 H32 3.41(6) no 1_565
H7 H33 3.43(5) no 1_565
H7 H46 3.05(6) no 2_665
H8 Cl1 3.38(5) no .
H8 O10 2.72(4) no .
H8 O14 2.82(5) no .
H8 C62 3.57(5) no 2_666
H8 H33 3.26(6) no 1_565
H8 H39 3.43(7) no 1_655
H8 H40 3.58(8) no 1_655
H8 H62A 2.7232 no 2_666
H8 H62B 3.4366 no .
H8 H63A 3.0291 no 2_666
H9 Cl1 3.57(4) no 2_666
H9 O12 3.00(4) no 2_666
H9 O14 3.56(4) no .
H9 O14 2.38(4) no 2_666
H9 C62 3.21(4) no .
H9 C62 3.42(5) no 2_666
H9 C63 3.27(4) no 2_666
H9 H33 3.58(6) no 1_565
H9 H62A 2.8756 no .
H9 H62A 2.9169 no 2_666
H9 H62B 2.6620 no .
H9 H63A 2.5451 no 2_666
H9 H63B 3.4888 no 2_666
H10 Cl1 3.28(6) no 2_666
H10 O11 2.95(6) no 2_666
H10 O12 2.70(6) no 2_666
H10 O14 3.00(6) no 2_666
H10 H11 2.96(6) no 2_566
H10 H34 3.58(7) no 1_565
H10 H35 2.90(6) no 2_556
H10 H61A 3.5503 no .
H11 C8 3.14(4) no 2_566
H11 C9 2.96(4) no 2_566
H11 C38 3.37(4) no 2_556
H11 C39 3.32(4) no 2_556
H11 C61 3.59(5) no 2_566
H11 H10 2.96(6) no 2_566
H11 H11 2.55(6) no 2_566
H11 H34 3.57(6) no 1_565
H11 H34 3.16(6) no 2_556
H11 H35 2.93(6) no 2_556
H11 H61A 2.9132 no 2_566
H11 H61B 3.3506 no 2_566
H12 O11 3.11(5) no 1_455
H12 C61 3.37(4) no 2_566
H12 H61A 3.2998 no 2_566
H12 H61B 2.5804 no 2_566
H14 C16 2.90(4) no 2_665
H14 C17 2.78(4) no 2_665
H14 C23 3.58(4) no 2_665
H14 H16 2.90(6) no 2_665
H14 H17 2.81(6) no 2_665
H14 H57B 3.5757 no 2_655
H15 C50 3.53(4) no 2_665
H15 C51 3.53(4) no 2_665
H15 C52 3.18(4) no 2_665
H15 C53 2.84(5) no 2_665
H15 C54 2.87(5) no 2_665
H15 C55 3.23(5) no 2_665
H15 H45 3.12(6) no 2_665
H15 H46 3.25(7) no 2_665
H15 H57B 3.5662 no 2_655
H16 P2 3.34(4) no 2_665
H16 O6 2.78(4) no 2_665
H16 O8 2.97(5) no 2_665
H16 C14 3.60(5) no 2_665
H16 C15 3.43(5) no 2_665
H16 C50 2.72(5) no 2_665
H16 C51 3.08(4) no 2_665
H16 C55 3.12(5) no 2_665
H16 H14 2.90(6) no 2_665
H16 H43 3.34(5) no 2_665
H16 H47 3.45(7) no 2_665
H17 P2 3.47(4) no 2_665
H17 O6 3.17(4) no 2_665
H17 O7 3.34(4) no 2_665
H17 O9 3.36(4) no 1_565
H17 C35 3.48(5) no 1_565
H17 H2 3.37(6) no 2_665
H17 H14 2.81(6) no 2_665
H17 H31 3.32(6) no 1_565
H17 H48 2.70(7) no 1_565
H18 O15 2.95(5) no 1_565
H18 N6 3.51(5) no 1_565
H18 C41 3.35(5) no 1_565
H18 C42 3.19(5) no 1_565
H18 C56 3.39(5) no 1_565
H18 C57 3.23(5) no 1_565
H18 C58 3.33(5) no 1_565
H18 C59 3.02(5) no 1_565
H18 H37 3.52(6) no 1_565
H18 H48 3.10(7) no 1_565
H18 H56B 3.3377 no 1_565
H18 H57B 2.6878 no 1_565
H18 H58A 3.1668 no 1_565
H18 H59A 2.5212 no 1_565
H19 O13 3.31(5) no 1_455
H19 O15 2.70(5) no 1_565
H19 O17 3.60(5) no 1_455
H19 O18 3.27(5) no 1_455
H19 C39 3.28(5) no 1_565
H19 C40 3.10(5) no 1_565
H19 C41 3.41(5) no 1_565
H19 C56 3.19(5) no 1_565
H19 H36 3.28(6) no 1_565
H19 H56B 2.7573 no 1_565
H19 H59A 3.4886 no 1_565
H20 O11 2.99(4) no 1_455
H20 O13 2.99(4) no 1_455
H20 C39 3.50(5) no 1_565
H20 C54 3.13(5) no 2_565
H20 H35 3.53(6) no 1_565
H20 H46 2.63(7) no 2_565
H22 O16 2.99(5) no 1_545
H22 O19 2.90(5) no 1_545
H22 C60 3.38(4) no 1_545
H22 C63 3.26(5) no 1_545
H22 H60A 2.8298 no 1_545
H22 H63B 2.6220 no 1_545
H23 O19 2.84(4) no 1_545
H23 C47 3.53(5) no 1_655
H23 C48 3.12(4) no 1_655
H23 H40 3.29(9) no 1_655
H23 H41 2.66(7) no 1_655
H24 O16 3.31(4) no 1_545
H24 O16 2.95(5) no 2_666
H24 C26 3.58(4) no 2_656
H24 H24 3.19(6) no 2_656
H24 H25 3.27(7) no 2_656
H24 H40 3.02(8) no 1_655
H24 H41 3.55(6) no 1_655
H24 H63A 3.2290 no 2_666
H25 O16 3.22(6) no 2_666
H25 O19 3.38(5) no 2_666
H25 C63 3.20(6) no 2_666
H25 H24 3.27(7) no 2_656
H25 H63A 2.7147 no 2_666
H25 H63B 3.1846 no 2_666
H26 O12 3.43(5) no 2_666
H26 O19 3.17(5) no 2_666
H26 C39 3.32(4) no 2_556
H26 C40 2.99(4) no 2_556
H26 H35 3.02(6) no 2_556
H26 H36 2.52(6) no 2_556
H26 H41 3.54(7) no 2_556
H27 C30 3.55(5) no 2_556
H27 C31 3.59(5) no 2_556
H27 C39 3.36(6) no 2_556
H27 C40 3.20(6) no 2_556
H27 C41 3.56(5) no 2_556
H27 C60 3.12(5) no 2_566
H27 C61 3.28(5) no 2_566
H27 H35 3.45(7) no 2_556
H27 H36 3.35(7) no 2_556
H27 H60A 3.1464 no 2_566
H27 H60B 2.5916 no 2_566
H27 H61A 2.9859 no 2_566
H27 H61B 3.2824 no 2_566
H28 C28 3.50(5) no 2_556
H28 C29 3.55(5) no 2_556
H28 C60 3.48(5) no 2_566
H28 H60B 2.5812 no 2_566
H28 H61B 3.3018 no 2_566
H30 O8 3.52(4) no 2_655
H30 O17 2.71(4) no 1_545
H30 O18 2.71(5) no 1_545
H30 O19 2.90(5) no 1_545
H30 H47 2.98(6) no 2_655
H31 P2 3.26(4) no 2_655
H31 O7 2.49(4) no 2_655
H31 O8 2.84(4) no 2_655
H31 O9 2.63(4) no .
H31 O17 3.23(4) no 1_545
H31 H17 3.32(6) no 1_545
H31 H47 3.47(5) no 2_655
H31 H48 2.68(7) no .
H31 H49 3.23(6) no .
H32 O10 2.56(4) no 1_545
H32 C55 3.59(4) no 2_655
H32 H7 3.41(6) no 1_545
H32 H47 2.91(5) no 2_655
H32 H62B 3.4105 no 1_545
H32 H63B 3.3824 no 1_545
H33 N3 3.30(5) no 1_545
H33 C5 3.08(5) no 1_545
H33 C6 2.98(5) no 1_545
H33 C7 3.04(4) no 1_545
H33 C12 3.33(5) no 1_545
H33 C13 3.17(4) no 1_545
H33 H7 3.43(5) no 1_545
H33 H8 3.26(6) no 1_545
H33 H9 3.58(6) no 1_545
H33 H61A 3.3692 no 1_545
H33 H62B 2.7325 no 1_545
H34 C8 3.07(4) no 1_545
H34 C9 3.13(4) no 1_545
H34 C10 3.24(4) no 1_545
H34 C11 3.30(5) no 1_545
H34 C12 3.20(4) no 1_545
H34 C13 3.11(4) no 1_545
H34 C20 3.42(5) no 1_545
H34 C21 3.43(5) no 1_545
H34 H10 3.58(7) no 1_545
H34 H11 3.57(6) no 1_545
H34 H11 3.16(6) no 2_556
H34 H61A 2.9931 no 1_545
H35 Cl1 3.54(5) no 1_445
H35 O11 3.11(5) no 1_445
H35 O12 3.01(5) no 1_445
H35 O13 2.98(5) no 1_445
H35 C8 3.34(4) no 2_556
H35 C9 3.31(4) no 2_556
H35 H10 2.90(6) no 2_556
H35 H11 2.93(6) no 2_556
H35 H20 3.53(6) no 1_545
H35 H26 3.02(6) no 2_556
H35 H27 3.45(7) no 2_556
H36 O13 3.39(5) no 1_445
H36 O18 3.04(5) no 1_445
H36 O19 2.71(4) no 1_445
H36 C28 3.36(4) no 2_556
H36 H19 3.28(6) no 1_545
H36 H26 2.52(6) no 2_556
H36 H27 3.35(7) no 2_556
H37 H18 3.52(6) no 1_545
H37 H59A 3.0595 no .
H38 H45 2.98(7) no 2_565
H38 H46 3.10(6) no 2_565
H38 H57A 3.4476 no 2_555
H39 Cl1 3.51(6) no 1_455
H39 O10 3.55(6) no 1_455
H39 O11 2.68(6) no 1_455
H39 H6 3.03(8) no 1_455
H39 H8 3.43(7) no 1_455
H39 H46 3.34(7) no 2_565
H39 H61B 2.7820 no 2_566
H39 H62A 3.5335 no 2_566
H40 O16 2.89(7) no 2_566
H40 C60 3.27(8) no 2_566
H40 C61 3.33(8) no 2_566
H40 C63 3.44(7) no 2_566
H40 H3 3.45(10) no 1_455
H40 H6 3.23(9) no 1_455
H40 H8 3.58(8) no 1_455
H40 H23 3.29(9) no 1_455
H40 H24 3.02(8) no 1_455
H40 H60B 3.0691 no 2_566
H40 H61B 2.7896 no 2_566
H40 H62A 3.5016 no 2_566
H40 H63A 3.2808 no 2_566
H41 O18 3.24(5) no 1_445
H41 O19 2.50(5) no 1_445
H41 C24 3.57(6) no 1_455
H41 H4 3.42(7) no 1_455
H41 H23 2.66(7) no 1_455
H41 H24 3.55(6) no 1_455
H41 H26 3.54(7) no 2_556
H42 O17 3.16(5) no 1_445
H42 O18 2.82(4) no 1_445
H42 O19 3.29(4) no 1_445
H42 H59A 3.4640 no .
H42 H59B 3.2633 no .
H43 H16 3.34(5) no 2_665
H44 C52 3.35(4) no 2_565
H44 C53 3.12(4) no 2_565
H44 H44 3.44(6) no 2_565
H44 H45 3.16(6) no 2_565
H44 H56B 3.0214 no 1_565
H44 H57B 3.3115 no 1_565
H45 C45 3.54(4) no 2_565
H45 C52 3.39(4) no 2_565
H45 C56 3.46(4) no 1_565
H45 C57 3.19(5) no 1_565
H45 H15 3.12(6) no 2_665
H45 H38 2.98(7) no 2_565
H45 H44 3.16(6) no 2_565
H45 H56B 2.9445 no 1_565
H45 H57A 2.9590 no 1_565
H45 H57B 2.8012 no 1_565
H46 Cl1 3.28(4) no 2_665
H46 O10 2.70(4) no 2_665
H46 O11 3.20(5) no 2_665
H46 O13 2.95(5) no 2_665
H46 C20 3.34(5) no 2_565
H46 H7 3.05(6) no 2_665
H46 H15 3.25(7) no 2_665
H46 H20 2.63(7) no 2_565
H46 H38 3.10(6) no 2_565
H46 H39 3.34(7) no 2_565
H47 Cl1 3.60(4) no 2_665
H47 O10 2.82(4) no 2_665
H47 O13 2.83(5) no 2_665
H47 O17 3.07(4) no 2_665
H47 O18 3.15(4) no 2_665
H47 H16 3.45(7) no 2_665
H47 H30 2.98(6) no 2_655
H47 H31 3.47(5) no 2_655
H47 H32 2.91(5) no 2_655
H48 Zn2 2.89(6) no .
H48 O3 3.38(5) no .
H48 O7 3.13(5) no .
H48 O7 2.60(5) no 2_655
H48 N6 3.08(5) no .
H48 C17 3.59(6) no 1_545
H48 C34 3.32(6) no .
H48 C35 3.38(6) no .
H48 C58 3.54(6) no .
H48 C59 3.60(6) no .
H48 H5 3.26(7) no .
H48 H17 2.70(7) no 1_545
H48 H18 3.10(7) no 1_545
H48 H31 2.68(7) no .
H48 H58A 2.7325 no .
H48 H59A 2.8466 no .
H49 Zn2 2.85(5) no .
H49 P1 3.51(5) no .
H49 P2 2.86(5) no .
H49 O1 3.30(5) no .
H49 O3 3.11(5) no .
H49 O5 2.80(5) no .
H49 O7 2.04(5) no .
H49 O7 2.80(5) no 2_655
H49 H5 2.96(7) no .
H49 H31 3.23(6) no .
H49 H49 3.18(6) no 2_655
H49 H58A 2.8653 no .
H49 H59A 3.0898 no .
H56A P1 3.5203 no 2_555
H56A O4 2.6867 no 2_555
H56A O5 2.8005 no 2_555
H56A O8 3.1944 no 2_555
H56A O17 3.2794 no 1_445
H56A C50 3.4052 no 2_555
H56A C59 3.3576 no 2_555
H56A H58B 3.1072 no 2_555
H56A H59B 2.4480 no 2_555
H56B O8 3.5036 no 2_555
H56B O17 3.4924 no 1_445
H56B C18 3.3749 no 1_545
H56B C19 3.0656 no 1_545
H56B C50 3.0982 no 2_555
H56B C51 3.2857 no 2_555
H56B C55 3.3886 no 2_555
H56B H18 3.3377 no 1_545
H56B H19 2.7573 no 1_545
H56B H44 3.0214 no 1_545
H56B H45 2.9445 no 1_545
H57A O4 2.7245 no 2_555
H57A C1 3.4488 no 2_655
H57A C44 2.8993 no 2_555
H57A C45 3.3185 no 2_555
H57A C49 3.4548 no 2_555
H57A H1 2.6392 no 2_655
H57A H2 3.4527 no 2_655
H57A H4 3.5782 no 2_655
H57A H38 3.4476 no 2_555
H57A H45 2.9590 no 1_545
H57A H59B 3.3130 no 2_555
H57B C1 3.2920 no 2_655
H57B C18 2.9785 no 1_545
H57B C19 3.5718 no 1_545
H57B C53 3.4036 no 1_545
H57B H1 2.7797 no 2_655
H57B H2 2.9485 no 2_655
H57B H14 3.5757 no 2_655
H57B H15 3.5662 no 2_655
H57B H18 2.6878 no 1_545
H57B H44 3.3115 no 1_545
H57B H45 2.8012 no 1_545
H58A O7 3.4266 no .
H58A O9 3.1510 no .
H58A C1 3.3990 no 2_655
H58A C3 3.4409 no 2_655
H58A H1 3.2605 no 2_655
H58A H2 2.8079 no 2_655
H58A H4 3.2898 no 2_655
H58A H5 2.8344 no 2_655
H58A H18 3.1668 no 1_545
H58A H48 2.7325 no .
H58A H49 2.8653 no .
H58B O15 3.1596 no 2_555
H58B O17 2.8198 no 2_665
H58B C59 3.3716 no 2_555
H58B H4 3.1251 no 2_655
H58B H5 3.3054 no 2_655
H58B H56A 3.1072 no 2_555
H58B H59B 2.7497 no 2_555
H59A P1 3.3540 no .
H59A O3 2.8079 no .
H59A O4 3.4165 no .
H59A O5 3.1715 no .
H59A O9 3.0346 no .
H59A C18 3.3133 no 1_545
H59A C41 3.5750 no .
H59A H18 2.5212 no 1_545
H59A H19 3.4886 no 1_545
H59A H37 3.0595 no .
H59A H42 3.4640 no .
H59A H48 2.8466 no .
H59A H49 3.0898 no .
H59B P1 3.2980 no .
H59B O3 3.4236 no .
H59B O4 2.7374 no .
H59B O5 2.9332 no .
H59B O15 3.4875 no 2_555
H59B C56 3.1788 no 2_555
H59B C57 3.4835 no 2_555
H59B C58 3.3309 no 2_555
H59B C59 3.4916 no 2_555
H59B H42 3.2633 no .
H59B H56A 2.4480 no 2_555
H59B H57A 3.3130 no 2_555
H59B H58B 2.7497 no 2_555
H59B H59B 3.1486 no 2_555
H60A N5 2.9708 no 1_565
H60A N6 3.1342 no 1_565
H60A C24 3.4213 no 1_565
H60A C25 3.0327 no 1_565
H60A C26 3.5471 no 1_565
H60A C32 3.3140 no 1_565
H60A C35 3.3720 no 1_565
H60A C36 3.5717 no 1_565
H60A C37 3.4932 no 1_565
H60A C42 3.0347 no 1_565
H60A C43 3.2123 no 1_565
H60A H22 2.8298 no 1_565
H60A H27 3.1464 no 2_566
H60B N5 3.5845 no 1_565
H60B C27 3.3959 no 1_565
H60B C29 3.2433 no 2_566
H60B C30 3.2187 no 2_566
H60B C32 3.3260 no 1_565
H60B C33 3.1983 no 1_565
H60B C47 3.4046 no 2_566
H60B H27 2.5916 no 2_566
H60B H28 2.5812 no 2_566
H60B H40 3.0691 no 2_566
H61A C37 3.2577 no 1_565
H61A C38 2.8930 no 1_565
H61A C39 3.5339 no 1_565
H61A C43 2.9549 no 1_565
H61A H10 3.5503 no .
H61A H11 2.9132 no 2_566
H61A H12 3.2998 no 2_566
H61A H27 2.9859 no 2_566
H61A H33 3.3692 no 1_565
H61A H34 2.9931 no 1_565
H61B O11 3.5230 no 2_666
H61B C10 3.3888 no 2_566
H61B C46 3.0948 no 2_566
H61B C47 3.0457 no 2_566
H61B H11 3.3506 no 2_566
H61B H12 2.5804 no 2_566
H61B H27 3.2824 no 2_566
H61B H28 3.3018 no 2_566
H61B H39 2.7820 no 2_566
H61B H40 2.7896 no 2_566
H62A Cl1 3.5625 no 2_666
H62A O11 3.4784 no 2_666
H62A O14 3.4978 no .
H62A O14 2.5086 no 2_666
H62A C6 3.2523 no 2_666
H62A C7 3.4250 no 2_666
H62A H8 2.7232 no 2_666
H62A H9 2.8756 no .
H62A H9 2.9169 no 2_666
H62A H39 3.5335 no 2_566
H62A H40 3.5016 no 2_566
H62B O14 3.0648 no .
H62B O14 3.5563 no 2_666
H62B C6 3.5007 no .
H62B C7 3.0092 no .
H62B C36 3.3531 no 1_565
H62B C37 2.9659 no 1_565
H62B H8 3.4366 no .
H62B H9 2.6620 no .
H62B H32 3.4105 no 1_565
H62B H33 2.7325 no 1_565
H63A O12 3.2419 no .
H63A O14 3.2935 no .
H63A C6 3.0510 no 2_666
H63A C7 2.8478 no 2_666
H63A C26 3.4106 no 2_666
H63A C27 3.1470 no 2_666
H63A H8 3.0291 no 2_666
H63A H9 2.5451 no 2_666
H63A H24 3.2290 no 2_666
H63A H25 2.7147 no 2_666
H63A H40 3.2808 no 2_566
H63B Cl1 3.5470 no .
H63B O12 2.8398 no .
H63B O14 3.0371 no .
H63B O19 3.4408 no .
H63B C24 3.5969 no 1_565
H63B C36 3.4654 no 1_565
H63B H9 3.4888 no 2_666
H63B H22 2.6220 no 1_565
H63B H25 3.1846 no 2_666
H63B H32 3.3824 no 1_565

loop_
_geom_hbond_atom_site_label_D
_geom_hbond_atom_site_label_H
_geom_hbond_atom_site_label_A
_geom_hbond_site_symmetry_A
_geom_hbond_distance_DA
_geom_hbond_distance_DH
_geom_hbond_distance_HA
_geom_hbond_angle_DHA
_geom_hbond_publ_flag
O9 H48 O7 2_655 2.775(4) 0.720 2.60(6) 97(5) no
O9 H49 O7 . 2.850(4) 0.814 2.04(5) 170(5) no

loop_
_geom_torsion_atom_site_label_1
_geom_torsion_atom_site_label_2
_geom_torsion_atom_site_label_3
_geom_torsion_atom_site_label_4
_geom_torsion
_geom_torsion_publ_flag
O1 Zn1 O2 P1 -33.31(14) no
O2 Zn1 O1 Zn2 -10.07(17) no
O2 Zn1 O1 C2 -174.98(12) no
O1 Zn1 O6 P2 56.02(16) no
O6 Zn1 O1 Zn2 -94.68(16) no
O6 Zn1 O1 C2 100.41(12) no
O1 Zn1 N1 C1 19.39(13) no
O1 Zn1 N1 C4 -101.06(15) no
O1 Zn1 N1 C14 138.56(14) no
N1 Zn1 O1 Zn2 175.43(17) no
N1 Zn1 O1 C2 10.52(12) no
O1 Zn1 N3 C5 79.68(15) no
O1 Zn1 N3 C12 -104.14(18) no
N3 Zn1 O1 Zn2 95.58(17) no
N3 Zn1 O1 C2 -69.33(13) no
O1 Zn1 N4 C15 -5.3(4) no
O1 Zn1 N4 C22 175.38(18) no
N4 Zn1 O1 Zn2 -161.6(2) no
N4 Zn1 O1 C2 33.5(4) no
O2 Zn1 O6 P2 -37.58(16) no
O6 Zn1 O2 P1 56.22(13) no
O2 Zn1 N3 C5 175.63(13) no
O2 Zn1 N3 C12 -8.2(2) no
N3 Zn1 O2 P1 -132.84(13) no
O2 Zn1 N4 C15 -155.78(14) no
O2 Zn1 N4 C22 24.9(2) no
N4 Zn1 O2 P1 136.35(13) no
O6 Zn1 N1 C1 -70.49(13) no
O6 Zn1 N1 C4 169.07(14) no
O6 Zn1 N1 C14 48.69(14) no
N1 Zn1 O6 P2 138.67(17) no
O6 Zn1 N4 C15 -73.60(15) no
O6 Zn1 N4 C22 107.1(2) no
N4 Zn1 O6 P2 -143.72(17) no
N1 Zn1 N3 C5 -1.49(14) no
N1 Zn1 N3 C12 174.69(19) no
N3 Zn1 N1 C1 118.99(14) no
N3 Zn1 N1 C4 -1.46(14) no
N3 Zn1 N1 C14 -121.84(14) no
N1 Zn1 N4 C15 18.04(15) no
N1 Zn1 N4 C22 -161.3(2) no
N4 Zn1 N1 C1 -152.26(14) no
N4 Zn1 N1 C4 87.30(15) no
N4 Zn1 N1 C14 -33.08(13) no
N3 Zn1 N4 C15 99.60(16) no
N3 Zn1 N4 C22 -79.7(2) no
N4 Zn1 N3 C5 -79.53(15) no
N4 Zn1 N3 C12 96.65(18) no
O1 Zn2 O3 P1 11.87(15) no
O3 Zn2 O1 Zn1 18.50(16) no
O3 Zn2 O1 C2 -176.71(12) no
O1 Zn2 N2 C3 -25.46(13) no
O1 Zn2 N2 C24 93.59(15) no
O1 Zn2 N2 C34 -145.93(14) no
N2 Zn2 O1 Zn1 -167.71(17) no
N2 Zn2 O1 C2 -2.91(13) no
O1 Zn2 N5 C25 -72.30(15) no
O1 Zn2 N5 C32 95.4(2) no
N5 Zn2 O1 Zn1 -87.42(17) no
N5 Zn2 O1 C2 77.37(13) no
O1 Zn2 N6 C35 -8.0(4) no
O1 Zn2 N6 C42 163.89(18) no
N6 Zn2 O1 Zn1 -174.41(19) no
N6 Zn2 O1 C2 -9.6(4) no
O3 Zn2 N5 C25 -164.92(13) no
O3 Zn2 N5 C32 2.8(2) no
N5 Zn2 O3 P1 102.14(15) no
O3 Zn2 N6 C35 158.47(15) no
O3 Zn2 N6 C42 -29.7(3) no
N6 Zn2 O3 P1 -163.32(14) no
N2 Zn2 N5 C25 9.92(15) no
N2 Zn2 N5 C32 177.6(2) no
N5 Zn2 N2 C3 -116.31(15) no
N5 Zn2 N2 C24 2.74(14) no
N5 Zn2 N2 C34 123.23(14) no
N2 Zn2 N6 C35 -14.81(16) no
N2 Zn2 N6 C42 157.1(3) no
N6 Zn2 N2 C3 152.09(16) no
N6 Zn2 N2 C24 -88.86(15) no
N6 Zn2 N2 C34 31.62(13) no
N5 Zn2 N6 C35 -95.01(17) no
N5 Zn2 N6 C42 76.9(2) no
N6 Zn2 N5 C25 86.80(15) no
N6 Zn2 N5 C32 -105.5(2) no
O10 Cl1 O12 O14 87.0(5) no
O10 Cl1 O14 O12 -129.4(4) no
O11 Cl1 O12 O14 -101.7(4) no
O11 Cl1 O14 O12 108.3(4) no
O13 Cl1 O12 O14 171.1(6) no
O12 Cl1 O14 O12 0.0(5) no
O14 Cl1 O12 O14 -0.0(4) no
O13 Cl1 O14 O12 -19.5(15) no
O2 P1 O3 Zn2 -54.03(17) no
O3 P1 O2 Zn1 67.93(15) no
O2 P1 O4 C44 -63.49(18) no
O4 P1 O2 Zn1 -166.27(12) no
O2 P1 O5 P2 30.5(3) no
O5 P1 O2 Zn1 -60.47(16) no
O3 P1 O4 C44 66.75(18) no
O4 P1 O3 Zn2 -179.53(13) no
O3 P1 O5 P2 -101.71(19) no
O5 P1 O3 Zn2 74.51(18) no
O4 P1 O5 P2 144.08(18) no
O5 P1 O4 C44 -178.46(15) no
O5 P2 O6 Zn1 22.0(2) no
O6 P2 O5 P1 -13.2(3) no
O7 P2 O5 P1 119.7(2) no
O5 P2 O8 C50 85.3(2) no
O8 P2 O5 P1 -131.03(18) no
O7 P2 O6 Zn1 -102.57(17) no
O6 P2 O8 C50 -31.1(3) no
O8 P2 O6 Zn1 133.04(15) no
O7 P2 O8 C50 -164.32(18) no
Zn1 O1 C2 C1 -38.3(3) no
Zn1 O1 C2 C3 -160.00(14) no
Zn2 O1 C2 C1 152.98(15) no
Zn2 O1 C2 C3 31.2(3) no
P1 O4 C44 C45 89.2(3) no
P1 O4 C44 C49 -94.8(3) no
P2 O8 C50 C51 -20.7(4) no
P2 O8 C50 C55 159.77(18) no
Cl1 O12 O14 Cl1 0.00(7) no
C56 O15 C59 C58 -7.8(5) no
C59 O15 C56 C57 23.1(4) no
C60 O16 C63 C62 -26.1(6) no
C63 O16 C60 C61 34.9(5) no
Zn1 N1 C1 C2 -44.4(3) no
Zn1 N1 C4 C5 4.0(3) no
Zn1 N1 C14 C15 44.0(3) no
C1 N1 C4 C5 -110.8(3) no
C4 N1 C1 C2 74.4(3) no
C1 N1 C14 C15 156.4(3) no
C14 N1 C1 C2 -158.0(3) no
C4 N1 C14 C15 -75.5(3) no
C14 N1 C4 C5 120.6(3) no
Zn2 N2 C3 C2 48.1(3) no
Zn2 N2 C24 C25 -13.9(4) no
Zn2 N2 C34 C35 -43.8(3) no
C3 N2 C24 C25 99.1(3) no
C24 N2 C3 C2 -69.6(3) no
C3 N2 C34 C35 -156.2(3) no
C34 N2 C3 C2 163.4(3) no
C24 N2 C34 C35 76.2(4) no
C34 N2 C24 C25 -132.1(3) no
Zn1 N3 C5 C4 4.3(3) no
Zn1 N3 C5 C6 -179.63(18) no
Zn1 N3 C12 C11 1.4(4) no
Zn1 N3 C12 C13 -176.06(14) no
C5 N3 C12 C11 177.4(3) no
C5 N3 C12 C13 -0.1(4) no
C12 N3 C5 C4 -172.3(3) no
C12 N3 C5 C6 3.7(4) no
Zn1 N4 C15 C14 1.9(3) no
Zn1 N4 C15 C16 -179.89(19) no
Zn1 N4 C22 C21 -0.4(4) no
Zn1 N4 C22 C23 179.20(16) no
C15 N4 C22 C21 -179.7(3) no
C15 N4 C22 C23 -0.1(4) no
C22 N4 C15 C14 -178.8(3) no
C22 N4 C15 C16 -0.5(5) no
Zn2 N5 C25 C24 -21.3(3) no
Zn2 N5 C25 C26 164.84(19) no
Zn2 N5 C32 C31 17.1(4) no
Zn2 N5 C32 C33 -165.90(16) no
C25 N5 C32 C31 -176.0(3) no
C25 N5 C32 C33 1.0(4) no
C32 N5 C25 C24 169.4(3) no
C32 N5 C25 C26 -4.5(4) no
Zn2 N6 C35 C34 -5.7(4) no
Zn2 N6 C35 C36 173.5(2) no
Zn2 N6 C42 C41 9.6(4) no
Zn2 N6 C42 C43 -170.16(17) no
C35 N6 C42 C41 -179.0(3) no
C35 N6 C42 C43 1.3(5) no
C42 N6 C35 C34 -178.4(3) no
C42 N6 C35 C36 0.8(5) no
N1 C1 C2 O1 57.3(4) no
N1 C1 C2 C3 178.8(3) no
O1 C2 C3 N2 -55.4(4) no
C1 C2 C3 N2 -176.1(3) no
N1 C4 C5 N3 -5.8(5) no
N1 C4 C5 C6 177.8(3) no
N3 C5 C6 C7 -3.3(5) no
C4 C5 C6 C7 172.9(3) no
C5 C6 C7 C13 -1.0(5) no
C6 C7 C13 C8 -174.9(3) no
C6 C7 C13 C12 4.4(5) no
C9 C8 C13 C7 179.0(3) no
C9 C8 C13 C12 -0.3(5) no
C13 C8 C9 C10 1.3(5) no
C8 C9 C10 C11 0.1(5) no
C9 C10 C11 C12 -2.6(5) no
C10 C11 C12 N3 -174.0(3) no
C10 C11 C12 C13 3.5(4) no
N3 C12 C13 C7 -3.9(4) no
N3 C12 C13 C8 175.4(3) no
C11 C12 C13 C7 178.6(3) no
C11 C12 C13 C8 -2.1(4) no
N1 C14 C15 N4 -32.0(4) no
N1 C14 C15 C16 149.7(3) no
N4 C15 C16 C17 0.7(5) no
C14 C15 C16 C17 178.9(3) no
C15 C16 C17 C23 -0.4(6) no
C16 C17 C23 C18 179.8(3) no
C16 C17 C23 C22 -0.2(5) no
C19 C18 C23 C17 179.8(3) no
C19 C18 C23 C22 -0.3(5) no
C23 C18 C19 C20 0.5(6) no
C18 C19 C20 C21 -0.5(6) no
C19 C20 C21 C22 0.3(6) no
C20 C21 C22 N4 179.6(3) no
C20 C21 C22 C23 -0.1(5) no
N4 C22 C23 C17 0.4(5) no
N4 C22 C23 C18 -179.6(3) no
C21 C22 C23 C17 -180.0(3) no
C21 C22 C23 C18 0.0(5) no
N2 C24 C25 N5 25.0(4) no
N2 C24 C25 C26 -160.8(3) no
N5 C25 C26 C27 3.6(5) no
C24 C25 C26 C27 -170.4(3) no
C25 C26 C27 C33 0.9(6) no
C26 C27 C33 C28 175.4(4) no
C26 C27 C33 C32 -4.0(6) no
C29 C28 C33 C27 -178.1(3) no
C29 C28 C33 C32 1.3(5) no
C33 C28 C29 C30 -2.2(6) no
C28 C29 C30 C31 1.0(6) no
C29 C30 C31 C32 1.2(5) no
C30 C31 C32 N5 175.1(3) no
C30 C31 C32 C33 -2.0(5) no
N5 C32 C33 C27 3.2(5) no
N5 C32 C33 C28 -176.3(3) no
C31 C32 C33 C27 -179.7(3) no
C31 C32 C33 C28 0.8(5) no
N2 C34 C35 N6 34.0(4) no
N2 C34 C35 C36 -145.3(3) no
N6 C35 C36 C37 -1.6(6) no
C34 C35 C36 C37 177.6(3) no
C35 C36 C37 C43 0.3(6) no
C36 C37 C43 C38 -178.0(3) no
C36 C37 C43 C42 1.7(5) no
C39 C38 C43 C37 -179.5(3) no
C39 C38 C43 C42 0.8(5) no
C43 C38 C39 C40 1.2(6) no
C38 C39 C40 C41 -1.4(6) no
C39 C40 C41 C42 -0.4(5) no
C40 C41 C42 N6 -177.3(3) no
C40 C41 C42 C43 2.4(5) no
N6 C42 C43 C37 -2.6(5) no
N6 C42 C43 C38 177.1(3) no
C41 C42 C43 C37 177.7(3) no
C41 C42 C43 C38 -2.6(5) no
O4 C44 C45 C46 176.2(3) no
O4 C44 C49 C48 -176.1(3) no
C45 C44 C49 C48 -0.3(6) no
C49 C44 C45 C46 0.4(6) no
C44 C45 C46 C47 -1.1(7) no
C45 C46 C47 C48 1.8(7) no
C46 C47 C48 C49 -1.7(7) no
C47 C48 C49 C44 0.9(7) no
O8 C50 C51 C52 179.7(3) no
O8 C50 C55 C54 179.9(3) no
C51 C50 C55 C54 0.4(5) no
C55 C50 C51 C52 -0.9(5) no
C50 C51 C52 C53 0.8(5) no
C51 C52 C53 C54 -0.3(6) no
C52 C53 C54 C55 -0.1(5) no
C53 C54 C55 C50 0.1(5) no
O15 C56 C57 C58 -28.1(5) no
C56 C57 C58 C59 23.5(6) no
C57 C58 C59 O15 -9.9(6) no
O16 C60 C61 C62 -29.4(5) no
C60 C61 C62 C63 13.8(5) no
C61 C62 C63 O16 6.5(7) no
